data_7040448
loop_
_publ_author_name
'Zhang, Guangchao'
'Deng, Baojia'
'Wang, Shaowu'
'Wei, Yun'
'Zhou, Shuangliu'
'Zhu, Xiancui'
'Huang, Zeming'
'Mu, Xiaolong'

_publ_section_title
;
 Di and trinuclear rare-earth metal complexes supported by 3-amido
 appended indolyl ligands: synthesis, characterization and catalytic
 activity towards isoprene 1,4-cis polymerization.
;
_journal_issue 39
_journal_name_full 'Dalton transactions (Cambridge, England : 2003)'
_journal_page_first 15445
_journal_paper_doi 10.1039/c6dt02922a
_journal_volume 45
_journal_year 2016
_chemical_formula_moiety 'C60 H106 Er2 N6 O4 Si4'
_chemical_formula_sum 'C60 H106 Er2 N6 O4 Si4'
_chemical_formula_weight 1422.38
_space_group_crystal_system monoclinic
_space_group_IT_number 14
_space_group_name_Hall '-P 2yn'
_space_group_name_H-M_alt 'P 1 21/n 1'
_symmetry_space_group_name_Hall '-P 2yn'
_symmetry_space_group_name_H-M 'P 1 21/n 1'
_atom_sites_solution_hydrogens geom
_audit_creation_date 2015-10-29
_audit_creation_method
;
Olex2 1.2-beta
(compiled 2015.09.30 svn.r3233 for OlexSys, GUI svn.r5103)
;
_audit_update_record
;
2016-04-25 deposited with the CCDC.
2016-08-23 downloaded from the CCDC.
;
_cell_angle_alpha 90
_cell_angle_beta 115.6740(10)
_cell_angle_gamma 90
_cell_formula_units_Z 8
_cell_length_a 30.625(3)
_cell_length_b 15.0990(16)
_cell_length_c 33.700(4)
_cell_measurement_reflns_used 9732
_cell_measurement_temperature 293.15
_cell_measurement_theta_max 27.60
_cell_measurement_theta_min 2.26
_cell_volume 14045(3)
_computing_cell_refinement 'SAINT v7.34A (Bruker, 200?)'
_computing_data_reduction 'SAINT v7.34A (Bruker, 200?)'
_computing_molecular_graphics 'Olex2 (Dolomanov et al., 2009)'
_computing_publication_material 'Olex2 (Dolomanov et al., 2009)'
_computing_structure_refinement 'ShelXL (Sheldrick, 2015)'
_computing_structure_solution 'ShelXT (Sheldrick, 2015)'
_diffrn_ambient_temperature 293.15
_diffrn_measured_fraction_theta_full 0.998
_diffrn_measured_fraction_theta_max 0.997
_diffrn_measurement_device_type 'CCD Area Detector'
_diffrn_measurement_method 'phi and omega scans'
_diffrn_radiation_monochromator graphite
_diffrn_radiation_type MoK\a
_diffrn_radiation_wavelength 0.71073
_diffrn_reflns_av_R_equivalents 0.0469
_diffrn_reflns_av_unetI/netI 0.0443
_diffrn_reflns_Laue_measured_fraction_full 0.998
_diffrn_reflns_Laue_measured_fraction_max 0.997
_diffrn_reflns_limit_h_max 38
_diffrn_reflns_limit_h_min -36
_diffrn_reflns_limit_k_max 18
_diffrn_reflns_limit_k_min -18
_diffrn_reflns_limit_l_max 42
_diffrn_reflns_limit_l_min -42
_diffrn_reflns_number 109633
_diffrn_reflns_point_group_measured_fraction_full 0.998
_diffrn_reflns_point_group_measured_fraction_max 0.997
_diffrn_reflns_theta_full 25.242
_diffrn_reflns_theta_max 26.372
_diffrn_reflns_theta_min 1.476
_exptl_absorpt_coefficient_mu 2.486
_exptl_absorpt_correction_type none
_exptl_crystal_colour colourless
_exptl_crystal_colour_primary colourless
_exptl_crystal_density_diffrn 1.345
_exptl_crystal_description block
_exptl_crystal_F_000 5856
_exptl_crystal_size_max 0.13
_exptl_crystal_size_mid 0.12
_exptl_crystal_size_min 0.1
_refine_diff_density_max 2.198
_refine_diff_density_min -2.028
_refine_diff_density_rms 0.107
_refine_ls_extinction_method none
_refine_ls_goodness_of_fit_ref 1.025
_refine_ls_hydrogen_treatment constr
_refine_ls_matrix_type full
_refine_ls_number_parameters 1442
_refine_ls_number_reflns 28646
_refine_ls_number_restraints 467
_refine_ls_restrained_S_all 1.023
_refine_ls_R_factor_all 0.0593
_refine_ls_R_factor_gt 0.0392
_refine_ls_shift/su_max 0.004
_refine_ls_shift/su_mean 0.000
_refine_ls_structure_factor_coef Fsqd
_refine_ls_weighting_details 'w=1/[\s^2^(Fo^2^)+(0.0373P)^2^+30.2922P] where P=(Fo^2^+2Fc^2^)/3'
_refine_ls_weighting_scheme calc
_refine_ls_wR_factor_gt 0.0896
_refine_ls_wR_factor_ref 0.0989
_reflns_Friedel_coverage 0.000
_reflns_number_gt 22015
_reflns_number_total 28646
_reflns_threshold_expression 'I > 2\s(I)'
_cod_data_source_file c6dt02922a2.cif
_cod_data_source_block 5
_cod_depositor_comments 'Adding full bibliography for 7040444--7040455.cif.'
_cod_database_code 7040448
_shelx_space_group_comment
;
The symmetry employed for this shelxl refinement is uniquely defined
by the following loop, which should always be used as a source of
symmetry information in preference to the above space-group names.
They are only intended as comments.
;
_olex2_refinement_description
;
1. Fixed Uiso
 At 1.2 times of:
  All C(H) groups, All C(H,H) groups, All C(H,H,H,H) groups
 At 1.5 times of:
  All C(H,H,H) groups
2. Rigid bond restraints
 All non-hydrogen atoms
 with sigma for 1-2 distances of 0.001 and sigma for 1-3 distances of 0.001
3. Others
 Sof(H02Y)=Sof(HG)=Sof(HJ)=Sof(HK)=Sof(C3A)=Sof(H3AB)=Sof(H3AC)=Sof(C0)=
 Sof(H0A)=Sof(H0B)=1-FVAR(1)
 Sof(H02W)=Sof(H02X)=Sof(H02)=Sof(HI)=Sof(C047)=Sof(H04E)=Sof(H04F)=Sof(C3)=
 Sof(H3A)=Sof(H3B)=FVAR(1)
 Sof(H02L)=Sof(H02M)=Sof(H3GA)=Sof(H4GA)=Sof(C0AA)=Sof(H0AB)=Sof(H0AC)=1-FVAR(2)
 Sof(H02J)=Sof(H02K)=Sof(H03X)=Sof(H03Y)=Sof(C03X)=Sof(H8AA)=Sof(H0JA)=FVAR(2)
 Sof(HT)=Sof(HU)=Sof(H1IA)=Sof(H2IA)=Sof(C1)=Sof(H1A)=Sof(H1B)=1-FVAR(3)
 Sof(H0CA)=Sof(HS)=Sof(H0EA)=Sof(H0IA)=Sof(C041)=Sof(H04I)=Sof(H04J)=FVAR(3)
 Sof(H0GA)=Sof(H1GA)=Sof(H1JA)=Sof(H2JA)=Sof(C2)=Sof(H2A)=Sof(H2B)=1-FVAR(4)
 Sof(H2DA)=Sof(H9FA)=Sof(H4EA)=Sof(H3JA)=Sof(C045)=Sof(H04P)=Sof(H04Q)=FVAR(4)
4.a Ternary CH refined with riding coordinates:
 C017(H017), C018(H018), C01I(H01P), C01J(H01J), C01U(H01), C01X(H01X),
 C02A(H2BA), C02O(H7BA)
4.b Secondary CH2 refined with riding coordinates:
 C01F(H01B,H01D), C01L(H01T,H01U), C01S(H01Y,H), C01V(H01E,H01F), C01W(H01H,
 H01I), C021(H9AA,HA), C022(H02A,H02B), C023(H02C,H02D), C024(H02E,H02F),
 C026(H0BA,HB), C028(H02J,H02K), C028(H02L,H02M), C02B(H02N,H02O), C02C(H02P,
 H02Q), C02E(H02U,H02V), C02F(H3BA,HE), C02G(H4BA,HF), C02H(H02Y,HG), C02H(H02W,
 H02X), C02J(H02Z,HH), C02K(H02,HI), C02K(HJ,HK), C02L(H0AA,HL), C02P(H8BA,HQ),
 C02Q(H2AA,HR), C02S(H0CA,HS), C02S(HT,HU), C02T(H3AA,HV), C02U(H1CA,HW),
 C02V(H2CA,HX), C02W(H3CA,HY), C030(H03A,H03B), C032(H6CA,H1FA), C033(H03F,
 H03G), C034(H03H,H03I), C035(H7CA,H2FA), C036(H03J,H03K), C037(H8CA,H3FA),
 C03E(H1DA,H8FA), C03F(H2DA,H9FA), C03F(H0GA,H1GA), C03G(H3DA,H2GA), C03H(H03X,
 H03Y), C03H(H3GA,H4GA), C03I(H4DA,H5GA), C03J(H5DA,H6GA), C03N(H8DA,H3HA),
 C03O(H03,H4HA), C03R(H9DA,H9HA), C03S(H0EA,H0IA), C03S(H1IA,H2IA), C03W(H7AA,
 H9IA), C03X(H8AA,H0JA), C03Y(H1JA,H2JA), C03Y(H4EA,H3JA), C03Z(H5EA,H4JA),
 C040(H04G,H04H), C041(H04I,H04J), C042(H04K,H04L), C043(H04A,H04B), C045(H04P,
 H04Q), C046(H04C,H04D), C047(H04E,H04F), C3(H3A,H3B), C3A(H3AB,H3AC), C0(H0A,
 H0B), C0AA(H0AB,H0AC), C1(H1A,H1B), C2(H2A,H2B)
4.c Aromatic/amide H refined with riding coordinates:
 C013(H013), C014(H014), C016(H016), C01A(H01A), C01B(H01K), C01C(H01C),
 C01E(H01L), C01G(H01G), C01H(H01M), C01K(H01S), C01M(H01V), C01N(H01N),
 C01O(H01O), C01P(H01W), C01Q(H01Q), C01R(H01R), C01T(H01Z), C020(H020),
 C02I(H5BA), C02R(H9BA)
4.d Idealised Me refined as rotating group:
 C027(H02G,H02H,H02I), C029(H1BA,HC,HD), C02D(H02R,H02S,H02T), C02M(H6BA,HM,
 HN), C02N(H1AA,HO,HP), C02X(H4AA,HZ,H6EA), C02Y(H4CA,H7EA,H8EA), C02Z(H5CA,
 H9EA,H0FA), C031(H03C,H03D,H03E), C038(H03L,H03M,H03N), C039(H03O,H03P,H03Q),
 C03A(H03R,H03S,H03T), C03B(H03U,H03V,H03W), C03C(H9CA,H4FA,H5FA), C03D(H0DA,
 H6FA,H7FA), C03K(H6DA,H7GA,H8GA), C03L(H03Z,H9GA,H0HA), C03M(H7DA,H1HA,H2HA),
 C03P(H5AA,H5HA,H6HA), C03Q(H6AA,H7HA,H8HA), C03T(H1EA,H3IA,H4IA), C03U(H2EA,
 H5IA,H6IA), C03V(H3EA,H7IA,H8IA), C044(H04M,H04N,H04O)
;
_shelx_shelxl_version_number 2014/7
_olex2_submission_special_instructions 'No special instructions were received'

loop_
_space_group_symop_operation_xyz
'x, y, z'
'-x+1/2, y+1/2, -z+1/2'
'-x, -y, -z'
'x-1/2, -y-1/2, z-1/2'

loop_
_atom_site_label
_atom_site_type_symbol
_atom_site_fract_x
_atom_site_fract_y
_atom_site_fract_z
_atom_site_U_iso_or_equiv
_atom_site_adp_type
_atom_site_occupancy
_atom_site_site_symmetry_order
_atom_site_calc_flag
_atom_site_refinement_flags_posn
_atom_site_refinement_flags_adp
_atom_site_refinement_flags_occupancy
_atom_site_disorder_assembly
_atom_site_disorder_group
Er01 Er 0.20729(2) 0.64571(2) 0.09063(2) 0.02784(5) Uani 1 1 d . U . . .
Er02 Er 0.38454(2) 0.77932(2) 0.20762(2) 0.02821(5) Uani 1 1 d . U . . .
Er03 Er 0.61064(2) 0.23001(2) 0.29501(2) 0.03371(6) Uani 1 1 d . U . . .
Er04 Er 0.79169(2) 0.32910(2) 0.41509(2) 0.03274(6) Uani 1 1 d . U . . .
Si05 Si 0.12998(6) 0.43764(9) 0.03507(5) 0.0441(3) Uani 1 1 d . U . . .
Si06 Si 0.45989(6) 0.84141(9) 0.33146(5) 0.0437(3) Uani 1 1 d . U . . .
Si07 Si 0.16414(6) 1.02548(9) 0.11401(5) 0.0487(4) Uani 1 1 d . U . . .
Si08 Si 0.41569(6) 0.59711(11) 0.06185(5) 0.0508(4) Uani 1 1 d . U . . .
Si09 Si 0.58125(6) 0.45428(11) 0.43119(5) 0.0485(4) Uani 1 1 d . U . . .
Si0A Si 0.53417(6) 0.16160(10) 0.17247(5) 0.0534(4) Uani 1 1 d . U . . .
Si0B Si 0.80872(7) -0.04916(10) 0.37038(5) 0.0529(4) Uani 1 1 d . U . . .
Si0C Si 0.87281(7) 0.53393(12) 0.47572(6) 0.0620(5) Uani 1 1 d . U . . .
O00D O 0.19616(11) 0.5819(2) 0.14876(10) 0.0371(6) Uani 1 1 d . U . . .
O00E O 0.80943(13) 0.3901(2) 0.35972(11) 0.0451(7) Uani 1 1 d . U . . .
O00F O 0.76449(13) 0.2631(2) 0.46476(11) 0.0425(7) Uani 1 1 d . U . . .
O00G O 0.36458(12) 0.9102(2) 0.16481(11) 0.0396(6) Uani 1 1 d . U . . .
O00H O 0.60706(12) 0.3590(2) 0.25568(11) 0.0402(7) Uani 1 1 d . U . . .
N00I N 0.43200(14) 0.7379(2) 0.17693(13) 0.0334(6) Uani 1 1 d . U . . .
O00J O 0.23051(12) 0.7129(2) 0.03850(11) 0.0389(6) Uani 1 1 d . U . . .
O00K O 0.39356(12) 0.6500(2) 0.24709(11) 0.0389(7) Uani 1 1 d . U . . .
N00L N 0.15821(13) 0.7538(2) 0.08235(12) 0.0307(5) Uani 1 1 d . U . . .
O00M O 0.62865(13) 0.1044(2) 0.34165(11) 0.0442(7) Uani 1 1 d . U . . .
N00N N 0.30080(14) 0.7912(2) 0.18983(12) 0.0338(6) Uani 1 1 d . U . . .
N00O N 0.29007(13) 0.6097(2) 0.12262(13) 0.0340(6) Uani 1 1 d . U . . .
N00P N 0.83656(15) 0.2104(3) 0.42404(13) 0.0389(6) Uani 1 1 d . U . . .
N00Q N 0.69257(15) 0.2101(3) 0.31086(13) 0.0391(7) Uani 1 1 d . U . . .
N00R N 0.56393(15) 0.2792(3) 0.32498(13) 0.0393(6) Uani 1 1 d . U . . .
N00S N 0.71057(14) 0.3829(2) 0.38421(13) 0.0371(7) Uani 1 1 d . U . . .
C00T C 0.36226(16) 0.5318(3) 0.14604(14) 0.0315(8) Uani 1 1 d . U . . .
N00U N 0.37210(14) 0.6226(2) 0.14118(13) 0.0376(7) Uani 1 1 d . U . . .
C00V C 0.22798(16) 0.8017(3) 0.19429(14) 0.0280(7) Uani 1 1 d . U . . .
C00W C 0.27858(16) 0.7886(3) 0.21791(14) 0.0281(7) Uani 1 1 d . U . . .
N00X N 0.62773(15) 0.3876(3) 0.36009(14) 0.0412(8) Uani 1 1 d . U . . .
C00Y C 0.69487(17) 0.4692(3) 0.37209(15) 0.0332(8) Uani 1 1 d . U . . .
C00Z C 0.71552(18) 0.2081(3) 0.28309(15) 0.0355(7) Uani 1 1 d . U . . .
N010 N 0.21856(14) 0.8146(3) 0.14912(12) 0.0354(7) Uani 1 1 d . U . . .
C011 C 0.64416(17) 0.4752(3) 0.35604(15) 0.0342(8) Uani 1 1 d . U . . .
C012 C 0.31151(16) 0.5269(3) 0.13383(14) 0.0300(7) Uani 1 1 d . U . . .
C013 C 0.29954(18) 0.7780(3) 0.26392(15) 0.0376(9) Uani 1 1 d . U . . .
H013 H 0.3328 0.7697 0.2797 0.045 Uiso 1 1 calc R . . . .
C014 C 0.66898(17) 0.3374(3) 0.37721(15) 0.0351(8) Uani 1 1 d . U . . .
H014 H 0.6689 0.2775 0.3836 0.042 Uiso 1 1 calc R . . . .
C015 C 0.76550(18) 0.1891(3) 0.30675(15) 0.0348(7) Uani 1 1 d . U . . .
C016 C 0.32789(16) 0.6646(3) 0.12687(15) 0.0316(8) Uani 1 1 d . U . . .
H016 H 0.3239 0.7249 0.1206 0.038 Uiso 1 1 calc R . . . .
C017 C 0.17015(16) 0.8324(3) 0.11064(14) 0.0294(6) Uani 1 1 d . U . . .
H017 H 0.1459 0.8376 0.1222 0.035 Uiso 1 1 calc R . . . .
C018 C 0.41912(17) 0.6631(3) 0.14586(15) 0.0344(7) Uani 1 1 d . U . . .
H018 H 0.4445 0.6181 0.1585 0.041 Uiso 1 1 calc R . . . .
N019 N 0.77355(15) 0.1757(3) 0.35144(13) 0.0411(7) Uani 1 1 d . U . . .
C01A C 0.19864(18) 0.8035(3) 0.21659(16) 0.0372(9) Uani 1 1 d . U . . .
H01A H 0.1654 0.8119 0.2012 0.045 Uiso 1 1 calc R . . . .
C01B C 0.72883(17) 0.1892(3) 0.35135(15) 0.0352(8) Uani 1 1 d . U . . .
H01K H 0.7238 0.1846 0.3766 0.042 Uiso 1 1 calc R . . . .
C01C C 0.28949(19) 0.4450(3) 0.13377(16) 0.0393(9) Uani 1 1 d . U . . .
H01C H 0.2565 0.4415 0.1263 0.047 Uiso 1 1 calc R . . . .
C01D C 0.41800(18) 0.8673(3) 0.27369(15) 0.0391(8) Uani 1 1 d . U . . .
C01E C 0.62124(19) 0.5569(3) 0.34238(17) 0.0424(10) Uani 1 1 d . U . . .
H01L H 0.5878 0.5618 0.3316 0.051 Uiso 1 1 calc R . . . .
C01F C 0.41498(19) 0.6878(3) 0.09952(16) 0.0424(9) Uani 1 1 d . U . . .
H01B H 0.4414 0.7279 0.1037 0.051 Uiso 1 1 calc R . . . .
H01D H 0.3851 0.7207 0.0843 0.051 Uiso 1 1 calc R . . . .
C01G C 0.26322(16) 0.8078(3) 0.14909(14) 0.0318(8) Uani 1 1 d . U . . .
H01G H 0.2678 0.8138 0.1237 0.038 Uiso 1 1 calc R . . . .
C01H C 0.7225(2) 0.5446(3) 0.37471(17) 0.0422(10) Uani 1 1 d . U . . .
H01M H 0.7560 0.5408 0.3852 0.051 Uiso 1 1 calc R . . . .
C01I C 0.57721(17) 0.3599(3) 0.35258(16) 0.0381(7) Uani 1 1 d . U . . .
H01P H 0.5549 0.4070 0.3357 0.046 Uiso 1 1 calc R . . . .
C01J C 0.10705(17) 0.7389(4) 0.05097(16) 0.0431(9) Uani 1 1 d . U . . .
H01J H 0.1045 0.6742 0.0486 0.052 Uiso 1 1 calc R . . . .
C01K C 0.7948(2) 0.1837(3) 0.28458(17) 0.0450(10) Uani 1 1 d . U . . .
H01S H 0.8278 0.1724 0.3001 0.054 Uiso 1 1 calc R . . . .
C01L C 0.5742(2) 0.3521(3) 0.39694(17) 0.0461(10) Uani 1 1 d . U . . .
H01T H 0.5989 0.3102 0.4149 0.055 Uiso 1 1 calc R . . . .
H01U H 0.5431 0.3259 0.3911 0.055 Uiso 1 1 calc R . . . .
C01M C 0.6495(2) 0.6310(3) 0.34517(18) 0.0497(11) Uani 1 1 d . U . . .
H01V H 0.6347 0.6857 0.3359 0.060 Uiso 1 1 calc R . . . .
C01N C 0.39016(19) 0.4547(3) 0.15752(16) 0.0410(10) Uani 1 1 d . U . . .
H01N H 0.4233 0.4568 0.1655 0.049 Uiso 1 1 calc R . . . .
C01O C 0.3180(2) 0.3704(3) 0.14503(18) 0.0460(11) Uani 1 1 d . U . . .
H01O H 0.3040 0.3157 0.1448 0.055 Uiso 1 1 calc R . . . .
C01P C 0.6952(2) 0.2195(3) 0.23692(16) 0.0471(10) Uani 1 1 d . U . . .
H01W H 0.6624 0.2319 0.2210 0.057 Uiso 1 1 calc R . . . .
C01Q C 0.2698(2) 0.7803(3) 0.28515(16) 0.0444(10) Uani 1 1 d . U . . .
H01Q H 0.2833 0.7733 0.3156 0.053 Uiso 1 1 calc R . . . .
C01R C 0.3675(2) 0.3750(3) 0.15670(19) 0.0509(12) Uani 1 1 d . U . . .
H01R H 0.3857 0.3232 0.1641 0.061 Uiso 1 1 calc R . . . .
C01S C 0.8990(2) 0.2534(4) 0.49622(18) 0.0549(13) Uani 1 1 d . U . . .
H01Y H 0.8739 0.2614 0.5061 0.066 Uiso 1 1 calc R . . . .
H H 0.9030 0.3091 0.4839 0.066 Uiso 1 1 calc R . . . .
C01T C 0.6992(2) 0.6244(3) 0.36141(18) 0.0481(11) Uani 1 1 d . U . . .
H01Z H 0.7173 0.6751 0.3634 0.058 Uiso 1 1 calc R . . . .
C01U C 0.88286(19) 0.1840(4) 0.46078(16) 0.0454(11) Uani 1 1 d . U . . .
H01 H 0.8765 0.1301 0.4736 0.054 Uiso 1 1 calc R . . . .
C01V C 0.2299(2) 0.5550(4) 0.19309(17) 0.0522(12) Uani 1 1 d . U . . .
H01E H 0.2519 0.6030 0.2081 0.063 Uiso 1 1 calc R . . . .
H01F H 0.2487 0.5042 0.1919 0.063 Uiso 1 1 calc R . . . .
C01W C 0.17087(18) 0.9210(3) 0.08770(15) 0.0366(9) Uani 1 1 d . U . . .
H01H H 0.1451 0.9190 0.0580 0.044 Uiso 1 1 calc R . . . .
H01I H 0.2012 0.9241 0.0852 0.044 Uiso 1 1 calc R . . . .
C01X C 0.47902(17) 0.7763(3) 0.18621(17) 0.0368(8) Uani 1 1 d . U . . .
H01X H 0.4769 0.8019 0.1587 0.044 Uiso 1 1 calc R . . . .
C01Y C 0.82725(19) 0.4462(3) 0.46697(17) 0.0444(9) Uani 1 1 d . U . . .
C01Z C 0.17049(18) 0.5301(3) 0.03772(16) 0.0402(8) Uani 1 1 d . U . . .
C020 C 0.2196(2) 0.7928(3) 0.26172(16) 0.0442(10) Uani 1 1 d . U . . .
H020 H 0.2003 0.7939 0.2767 0.053 Uiso 1 1 calc R . . . .
C021 C 0.6239(2) 0.0959(4) 0.38268(19) 0.0577(14) Uani 1 1 d . U . . .
H9AA H 0.6488 0.1299 0.4059 0.069 Uiso 1 1 calc R . . . .
HA H 0.5924 0.1174 0.3789 0.069 Uiso 1 1 calc R . . . .
C022 C 0.06930(17) 0.7640(4) 0.06634(17) 0.0457(11) Uani 1 1 d . U . . .
H02A H 0.0687 0.8280 0.0688 0.055 Uiso 1 1 calc R . . . .
H02B H 0.0783 0.7393 0.0954 0.055 Uiso 1 1 calc R . . . .
C023 C 0.49076(19) 0.8509(3) 0.21929(18) 0.0447(11) Uani 1 1 d . U . . .
H02C H 0.4890 0.8282 0.2455 0.054 Uiso 1 1 calc R . . . .
H02D H 0.4662 0.8964 0.2069 0.054 Uiso 1 1 calc R . . . .
C024 C 0.0924(2) 0.7682(4) 0.00431(17) 0.0548(13) Uani 1 1 d . U . . .
H02E H 0.1157 0.7457 -0.0055 0.066 Uiso 1 1 calc R . . . .
H02F H 0.0934 0.8323 0.0035 0.066 Uiso 1 1 calc R . . . .
C025 C 0.5762(2) 0.1375(3) 0.23033(16) 0.0493(9) Uani 1 1 d . U . . .
C026 C 0.80993(19) 0.0495(3) 0.40447(15) 0.0387(9) Uani 1 1 d . U . . .
H0BA H 0.7792 0.0518 0.4063 0.046 Uiso 1 1 calc R . . . .
HB H 0.8349 0.0396 0.4341 0.046 Uiso 1 1 calc R . . . .
C027 C 0.2066(2) 1.0322(4) 0.17365(18) 0.0600(14) Uani 1 1 d . U . . .
H02G H 0.1995 0.9855 0.1893 0.090 Uiso 1 1 calc GR . . . .
H02H H 0.2028 1.0884 0.1851 0.090 Uiso 1 1 calc GR . . . .
H02I H 0.2393 1.0263 0.1772 0.090 Uiso 1 1 calc GR . . . .
C028 C 0.1487(2) 0.5899(4) 0.14875(19) 0.0541(14) Uani 1 1 d . U . . .
H02J H 0.1231 0.5744 0.1202 0.065 Uiso 0.72(2) 1 calc R . P A 1
H02K H 0.1433 0.6496 0.1562 0.065 Uiso 0.72(2) 1 calc R . P A 1
H02L H 0.1268 0.5457 0.1294 0.065 Uiso 0.28(2) 1 calc R . P A 2
H02M H 0.1351 0.6480 0.1383 0.065 Uiso 0.28(2) 1 calc R . P A 2
C029 C 0.6452(2) 0.4935(4) 0.4605(2) 0.0609(14) Uani 1 1 d . U . . .
H1BA H 0.6648 0.4476 0.4797 0.091 Uiso 1 1 calc GR . . . .
HC H 0.6464 0.5452 0.4776 0.091 Uiso 1 1 calc GR . . . .
HD H 0.6574 0.5079 0.4394 0.091 Uiso 1 1 calc GR . . . .
C02A C 0.81895(18) 0.1422(3) 0.38895(15) 0.0376(7) Uani 1 1 d . U . . .
H2BA H 0.8436 0.1350 0.3780 0.045 Uiso 1 1 calc R . . . .
C02B C 0.5803(2) 0.8256(4) 0.2483(2) 0.0618(14) Uani 1 1 d . U . . .
H02N H 0.5836 0.8007 0.2760 0.074 Uiso 1 1 calc R . . . .
H02O H 0.6106 0.8545 0.2534 0.074 Uiso 1 1 calc R . . . .
C02C C 0.3704(2) 0.9274(4) 0.1251(2) 0.0604(15) Uani 1 1 d . U . . .
H02P H 0.3531 0.8833 0.1029 0.072 Uiso 1 1 calc R . . . .
H02Q H 0.4044 0.9251 0.1313 0.072 Uiso 1 1 calc R . . . .
C02D C 0.5206(2) 0.7998(4) 0.3384(2) 0.0608(13) Uani 1 1 d . U . . .
H02R H 0.5163 0.7474 0.3210 0.091 Uiso 1 1 calc GR . . . .
H02S H 0.5402 0.7862 0.3688 0.091 Uiso 1 1 calc GR . . . .
H02T H 0.5363 0.8446 0.3290 0.091 Uiso 1 1 calc GR . . . .
C02E C 0.52114(18) 0.7103(3) 0.2026(2) 0.0544(14) Uani 1 1 d . U . . .
H02U H 0.5216 0.6794 0.2280 0.065 Uiso 1 1 calc R . . . .
H02V H 0.5154 0.6668 0.1797 0.065 Uiso 1 1 calc R . . . .
C02F C 0.6472(2) 0.4119(4) 0.2567(2) 0.0554(12) Uani 1 1 d . U . . .
H3BA H 0.6606 0.3855 0.2381 0.066 Uiso 1 1 calc R . . . .
HE H 0.6727 0.4156 0.2865 0.066 Uiso 1 1 calc R . . . .
C02G C 0.7802(2) 0.4303(4) 0.31777(18) 0.0572(13) Uani 1 1 d . U . . .
H4BA H 0.7592 0.4754 0.3207 0.069 Uiso 1 1 calc R . . . .
HF H 0.7603 0.3862 0.2967 0.069 Uiso 1 1 calc R . . . .
C02H C 0.2538(3) 0.6647(4) 0.0161(2) 0.0618(16) Uani 1 1 d . U . . .
H02Y H 0.2333 0.6162 -0.0006 0.074 Uiso 0.58(2) 1 calc R . P B 2
HG H 0.2843 0.6401 0.0373 0.074 Uiso 0.58(2) 1 calc R . P B 2
H02W H 0.2876 0.6815 0.0270 0.074 Uiso 0.42(2) 1 calc R . P B 1
H02X H 0.2519 0.6013 0.0198 0.074 Uiso 0.42(2) 1 calc R . P B 1
C02I C 0.7746(2) 0.1952(4) 0.23968(18) 0.0549(12) Uani 1 1 d . U . . .
H5BA H 0.7941 0.1918 0.2248 0.066 Uiso 1 1 calc R . . . .
C02J C 0.3562(2) 0.5899(3) 0.2462(2) 0.0563(12) Uani 1 1 d . U . . .
H02Z H 0.3299 0.5877 0.2168 0.068 Uiso 1 1 calc R . . . .
HH H 0.3434 0.6103 0.2663 0.068 Uiso 1 1 calc R . . . .
C02K C 0.2212(2) 0.8004(4) 0.0201(2) 0.0591(15) Uani 1 1 d . U . . .
H02 H 0.2370 0.8433 0.0434 0.071 Uiso 0.42(2) 1 calc R . P B 1
HI H 0.1866 0.8117 0.0073 0.071 Uiso 0.42(2) 1 calc R . P B 1
HJ H 0.2490 0.8388 0.0348 0.071 Uiso 0.58(2) 1 calc R . P B 2
HK H 0.1932 0.8266 0.0219 0.071 Uiso 0.58(2) 1 calc R . P B 2
C02L C 0.5403(2) 0.8930(4) 0.2327(2) 0.0589(14) Uani 1 1 d . U . . .
H0AA H 0.5405 0.9246 0.2077 0.071 Uiso 1 1 calc R . . . .
HL H 0.5462 0.9356 0.2560 0.071 Uiso 1 1 calc R . . . .
C02M C 0.7658(3) -0.0408(4) 0.31100(18) 0.0783(18) Uani 1 1 d . U . . .
H6BA H 0.7342 -0.0257 0.3082 0.117 Uiso 1 1 calc GR . . . .
HM H 0.7644 -0.0966 0.2969 0.117 Uiso 1 1 calc GR . . . .
HN H 0.7768 0.0042 0.2973 0.117 Uiso 1 1 calc GR . . . .
C02N C 0.4324(2) 0.7556(4) 0.35386(18) 0.0597(14) Uani 1 1 d . U . . .
H1AA H 0.4045 0.7801 0.3560 0.090 Uiso 1 1 calc GR . . . .
HO H 0.4557 0.7374 0.3825 0.090 Uiso 1 1 calc GR . . . .
HP H 0.4227 0.7053 0.3345 0.090 Uiso 1 1 calc GR . . . .
C02O C 0.51688(19) 0.2413(4) 0.31720(18) 0.0473(10) Uani 1 1 d . U . . .
H7BA H 0.5186 0.2211 0.3455 0.057 Uiso 1 1 calc R . . . .
C02P C 0.7426(2) 0.3120(4) 0.4885(2) 0.0612(15) Uani 1 1 d . U . . .
H8BA H 0.7076 0.3057 0.4742 0.073 Uiso 1 1 calc R . . . .
HQ H 0.7506 0.3744 0.4899 0.073 Uiso 1 1 calc R . . . .
C02Q C 0.0192(2) 0.7320(4) 0.0357(2) 0.0603(14) Uani 1 1 d . U . . .
H2AA H -0.0040 0.7542 0.0458 0.072 Uiso 1 1 calc R . . . .
HR H 0.0184 0.6678 0.0364 0.072 Uiso 1 1 calc R . . . .
C02R C 0.7247(2) 0.2120(4) 0.21607(17) 0.0547(12) Uani 1 1 d . U . . .
H9BA H 0.7115 0.2181 0.1856 0.066 Uiso 1 1 calc R . . . .
C02S C 0.7746(3) 0.1755(4) 0.48375(19) 0.0569(15) Uani 1 1 d . U . . .
H0CA H 0.8080 0.1598 0.4914 0.068 Uiso 0.48(6) 1 calc R . P C 1
HS H 0.7537 0.1326 0.4626 0.068 Uiso 0.48(6) 1 calc R . P C 1
HT H 0.8013 0.1489 0.4800 0.068 Uiso 0.52(6) 1 calc R . P C 2
HU H 0.7463 0.1377 0.4699 0.068 Uiso 0.52(6) 1 calc R . P C 2
C02T C 0.5707(2) 0.7521(4) 0.2154(2) 0.0671(17) Uani 1 1 d . U . . .
H3AA H 0.5956 0.7071 0.2278 0.081 Uiso 1 1 calc R . . . .
HV H 0.5723 0.7755 0.1892 0.081 Uiso 1 1 calc R . . . .
C02U C 0.6477(2) 0.0216(3) 0.33300(19) 0.0569(13) Uani 1 1 d . U . . .
H1CA H 0.6791 0.0311 0.3332 0.068 Uiso 1 1 calc R . . . .
HW H 0.6258 -0.0026 0.3046 0.068 Uiso 1 1 calc R . . . .
C02V C 0.4170(2) 0.1847(5) 0.2577(3) 0.085(2) Uani 1 1 d . U . . .
H2CA H 0.4127 0.2038 0.2288 0.101 Uiso 1 1 calc R . . . .
HX H 0.3871 0.1572 0.2546 0.101 Uiso 1 1 calc R . . . .
C02W C 0.5631(2) 0.4101(4) 0.2371(2) 0.0623(14) Uani 1 1 d . U . . .
H3CA H 0.5549 0.4327 0.2600 0.075 Uiso 1 1 calc R . . . .
HY H 0.5363 0.3749 0.2167 0.075 Uiso 1 1 calc R . . . .
C02X C 0.1560(2) 0.3703(4) 0.0869(2) 0.0650(15) Uani 1 1 d . U . . .
H4AA H 0.1845 0.3402 0.0890 0.097 Uiso 1 1 calc GR . . . .
HZ H 0.1325 0.3275 0.0863 0.097 Uiso 1 1 calc GR . . . .
H6EA H 0.1642 0.4085 0.1118 0.097 Uiso 1 1 calc GR . . . .
C02Y C 0.5625(2) 0.2415(5) 0.1483(2) 0.0770(19) Uani 1 1 d . U . . .
H4CA H 0.5760 0.2902 0.1682 0.115 Uiso 1 1 calc GR . . . .
H7EA H 0.5383 0.2631 0.1208 0.115 Uiso 1 1 calc GR . . . .
H8EA H 0.5877 0.2122 0.1436 0.115 Uiso 1 1 calc GR . . . .
C02Z C 0.5419(3) 0.5451(4) 0.3975(2) 0.0763(17) Uani 1 1 d . U . . .
H5CA H 0.5538 0.5661 0.3772 0.114 Uiso 1 1 calc GR . . . .
H9EA H 0.5420 0.5927 0.4164 0.114 Uiso 1 1 calc GR . . . .
H0FA H 0.5094 0.5235 0.3815 0.114 Uiso 1 1 calc GR . . . .
C030 C 0.3425(2) 0.9873(3) 0.17474(19) 0.0551(13) Uani 1 1 d . U . . .
H03A H 0.3647 1.0140 0.2023 0.066 Uiso 1 1 calc R . . . .
H03B H 0.3131 0.9708 0.1770 0.066 Uiso 1 1 calc R . . . .
C031 C 0.4741(2) 0.5358(5) 0.0901(2) 0.0751(18) Uani 1 1 d . U . . .
H03C H 0.5006 0.5769 0.0994 0.113 Uiso 1 1 calc GR . . . .
H03D H 0.4772 0.4935 0.0702 0.113 Uiso 1 1 calc GR . . . .
H03E H 0.4747 0.5054 0.1154 0.113 Uiso 1 1 calc GR . . . .
C032 C 0.4766(2) 0.3038(4) 0.2978(2) 0.0656(16) Uani 1 1 d . U . . .
H6CA H 0.4767 0.3287 0.2713 0.079 Uiso 1 1 calc R . . . .
H1FA H 0.4817 0.3520 0.3184 0.079 Uiso 1 1 calc R . . . .
C033 C 0.0423(2) 0.7371(4) -0.02725(18) 0.0597(13) Uani 1 1 d . U . . .
H03F H 0.0425 0.6733 -0.0303 0.072 Uiso 1 1 calc R . . . .
H03G H 0.0336 0.7632 -0.0560 0.072 Uiso 1 1 calc R . . . .
C034 C 0.0047(2) 0.7627(5) -0.0111(2) 0.0688(16) Uani 1 1 d . U . . .
H03H H 0.0009 0.8266 -0.0125 0.083 Uiso 1 1 calc R . . . .
H03I H -0.0262 0.7367 -0.0303 0.083 Uiso 1 1 calc R . . . .
C035 C 0.9230(2) 0.1624(5) 0.4476(2) 0.076(2) Uani 1 1 d . U . . .
H7CA H 0.9306 0.2142 0.4349 0.091 Uiso 1 1 calc R . . . .
H2FA H 0.9125 0.1157 0.4257 0.091 Uiso 1 1 calc R . . . .
C036 C 0.4391(2) 0.6015(4) 0.2642(2) 0.0687(17) Uani 1 1 d . U . . .
H03J H 0.4646 0.6350 0.2871 0.082 Uiso 1 1 calc R . . . .
H03K H 0.4488 0.5886 0.2409 0.082 Uiso 1 1 calc R . . . .
C037 C 0.5070(2) 0.1595(4) 0.2865(2) 0.0571(14) Uani 1 1 d . U . . .
H8CA H 0.5086 0.1774 0.2595 0.068 Uiso 1 1 calc R . . . .
H3FA H 0.5320 0.1156 0.3008 0.068 Uiso 1 1 calc R . . . .
C038 C 0.3649(2) 0.5151(4) 0.0451(2) 0.0751(17) Uani 1 1 d . U . . .
H03L H 0.3597 0.4992 0.0703 0.113 Uiso 1 1 calc GR . . . .
H03M H 0.3731 0.4632 0.0333 0.113 Uiso 1 1 calc GR . . . .
H03N H 0.3359 0.5411 0.0231 0.113 Uiso 1 1 calc GR . . . .
C039 C 0.0689(2) 0.4770(4) 0.0268(2) 0.0671(16) Uani 1 1 d . U . . .
H03O H 0.0723 0.5171 0.0500 0.101 Uiso 1 1 calc GR . . . .
H03P H 0.0496 0.4272 0.0271 0.101 Uiso 1 1 calc GR . . . .
H03Q H 0.0535 0.5068 -0.0010 0.101 Uiso 1 1 calc GR . . . .
C03A C 0.4753(3) 0.9391(4) 0.36998(19) 0.0752(18) Uani 1 1 d . U . . .
H03R H 0.4925 0.9824 0.3615 0.113 Uiso 1 1 calc GR . . . .
H03S H 0.4952 0.9197 0.3995 0.113 Uiso 1 1 calc GR . . . .
H03T H 0.4460 0.9648 0.3686 0.113 Uiso 1 1 calc GR . . . .
C03B C 0.4115(3) 0.6519(5) 0.0105(2) 0.0798(18) Uani 1 1 d . U . . .
H03U H 0.3808 0.6811 -0.0040 0.120 Uiso 1 1 calc GR . . . .
H03V H 0.4145 0.6080 -0.0088 0.120 Uiso 1 1 calc GR . . . .
H03W H 0.4371 0.6946 0.0180 0.120 Uiso 1 1 calc GR . . . .
C03C C 0.5589(2) 0.4285(5) 0.4733(2) 0.0697(16) Uani 1 1 d . U . . .
H9CA H 0.5253 0.4125 0.4588 0.105 Uiso 1 1 calc GR . . . .
H4FA H 0.5628 0.4796 0.4914 0.105 Uiso 1 1 calc GR . . . .
H5FA H 0.5772 0.3801 0.4913 0.105 Uiso 1 1 calc GR . . . .
C03D C 0.4750(2) 0.2082(6) 0.1658(2) 0.095(2) Uani 1 1 d . U . . .
H0DA H 0.4583 0.1653 0.1752 0.143 Uiso 1 1 calc GR . . . .
H6FA H 0.4556 0.2226 0.1354 0.143 Uiso 1 1 calc GR . . . .
H7FA H 0.4806 0.2608 0.1834 0.143 Uiso 1 1 calc GR . . . .
C03E C 0.4570(2) 0.1176(4) 0.2752(3) 0.0745(19) Uani 1 1 d . U . . .
H1DA H 0.4509 0.0716 0.2533 0.089 Uiso 1 1 calc R . . . .
H8FA H 0.4574 0.0903 0.3014 0.089 Uiso 1 1 calc R . . . .
C03F C 0.8576(2) 0.3758(5) 0.3622(2) 0.0696(17) Uani 1 1 d . U . . .
H2DA H 0.8662 0.3135 0.3659 0.084 Uiso 0.62(3) 1 calc R . P D 1
H9FA H 0.8819 0.4093 0.3861 0.084 Uiso 0.62(3) 1 calc R . P D 1
H0GA H 0.8819 0.3780 0.3925 0.084 Uiso 0.38(3) 1 calc R . P D 2
H1GA H 0.8594 0.3185 0.3499 0.084 Uiso 0.38(3) 1 calc R . P D 2
C03G C 0.9462(2) 0.2308(5) 0.5356(2) 0.077(2) Uani 1 1 d . U . . .
H3DA H 0.9561 0.2806 0.5558 0.093 Uiso 1 1 calc R . . . .
H2GA H 0.9410 0.1805 0.5510 0.093 Uiso 1 1 calc R . . . .
C03H C 0.1999(3) 0.5317(5) 0.2165(2) 0.080(2) Uani 1 1 d . U . . .
H03X H 0.2105 0.4759 0.2320 0.096 Uiso 0.72(2) 1 calc R . P A 1
H03Y H 0.2025 0.5772 0.2377 0.096 Uiso 0.72(2) 1 calc R . P A 1
H3GA H 0.1947 0.4682 0.2156 0.096 Uiso 0.28(2) 1 calc R . P A 2
H4GA H 0.2160 0.5500 0.2470 0.096 Uiso 0.28(2) 1 calc R . P A 2
C03I C 0.5747(3) 0.4843(5) 0.2137(3) 0.091(2) Uani 1 1 d . U . . .
H4DA H 0.5680 0.4673 0.1839 0.110 Uiso 1 1 calc R . . . .
H5GA H 0.5559 0.5367 0.2127 0.110 Uiso 1 1 calc R . . . .
C03J C 0.4266(2) 0.2616(5) 0.2862(3) 0.084(2) Uani 1 1 d . U . . .
H5DA H 0.4249 0.2442 0.3132 0.101 Uiso 1 1 calc R . . . .
H6GA H 0.4017 0.3056 0.2718 0.101 Uiso 1 1 calc R . . . .
C03K C 0.8549(3) 0.6116(5) 0.4293(2) 0.086(2) Uani 1 1 d . U . . .
H6DA H 0.8463 0.5790 0.4025 0.130 Uiso 1 1 calc GR . . . .
H7GA H 0.8815 0.6505 0.4339 0.130 Uiso 1 1 calc GR . . . .
H8GA H 0.8276 0.6458 0.4272 0.130 Uiso 1 1 calc GR . . . .
C03L C 0.1186(3) 0.3577(5) -0.0105(2) 0.088(2) Uani 1 1 d . U . . .
H03Z H 0.0991 0.3854 -0.0382 0.132 Uiso 1 1 calc GR . . . .
H9GA H 0.1020 0.3067 -0.0068 0.132 Uiso 1 1 calc GR . . . .
H0HA H 0.1490 0.3397 -0.0099 0.132 Uiso 1 1 calc GR . . . .
C03M C 0.7925(3) -0.1467(4) 0.3948(2) 0.0760(18) Uani 1 1 d . U . . .
H7DA H 0.8126 -0.1481 0.4259 0.114 Uiso 1 1 calc GR . . . .
H1HA H 0.7972 -0.1998 0.3816 0.114 Uiso 1 1 calc GR . . . .
H2HA H 0.7591 -0.1425 0.3895 0.114 Uiso 1 1 calc GR . . . .
C03N C 0.6275(3) 0.5011(4) 0.2403(2) 0.0813(18) Uani 1 1 d . U . . .
H8DA H 0.6420 0.5257 0.2221 0.098 Uiso 1 1 calc R . . . .
H3HA H 0.6331 0.5414 0.2644 0.098 Uiso 1 1 calc R . . . .
C03O C 0.3774(3) 0.5020(4) 0.2593(2) 0.0823(19) Uani 1 1 d . U . . .
H03 H 0.3658 0.4735 0.2786 0.099 Uiso 1 1 calc R . . . .
H4HA H 0.3701 0.4646 0.2337 0.099 Uiso 1 1 calc R . . . .
C03P C 0.1777(3) 1.1208(4) 0.0856(2) 0.086(2) Uani 1 1 d . U . . .
H5AA H 0.2113 1.1199 0.0918 0.129 Uiso 1 1 calc GR . . . .
H5HA H 0.1703 1.1754 0.0961 0.129 Uiso 1 1 calc GR . . . .
H6HA H 0.1582 1.1161 0.0545 0.129 Uiso 1 1 calc GR . . . .
C03Q C 0.1005(2) 1.0317(5) 0.1075(2) 0.0843(19) Uani 1 1 d . U . . .
H6AA H 0.0784 1.0272 0.0769 0.126 Uiso 1 1 calc GR . . . .
H7HA H 0.0955 1.0873 0.1189 0.126 Uiso 1 1 calc GR . . . .
H8HA H 0.0947 0.9840 0.1235 0.126 Uiso 1 1 calc GR . . . .
C03R C 0.9685(2) 0.1320(6) 0.4887(2) 0.095(3) Uani 1 1 d . U . . .
H9DA H 0.9608 0.0808 0.5018 0.114 Uiso 1 1 calc R . . . .
H9HA H 0.9939 0.1154 0.4802 0.114 Uiso 1 1 calc R . . . .
C03S C 0.7628(4) 0.2730(5) 0.5330(2) 0.102(3) Uani 1 1 d . U . . .
H0EA H 0.7415 0.2825 0.5471 0.123 Uiso 0.48(6) 1 calc R . P C 1
H0IA H 0.7945 0.2973 0.5514 0.123 Uiso 0.48(6) 1 calc R . P C 1
H1IA H 0.7371 0.2618 0.5419 0.123 Uiso 0.52(6) 1 calc R . P C 2
H2IA H 0.7860 0.3132 0.5540 0.123 Uiso 0.52(6) 1 calc R . P C 2
C03T C 0.9339(3) 0.4880(6) 0.4836(3) 0.124(3) Uani 1 1 d . U . . .
H1EA H 0.9468 0.4512 0.5094 0.186 Uiso 1 1 calc GR . . . .
H3IA H 0.9558 0.5360 0.4871 0.186 Uiso 1 1 calc GR . . . .
H4IA H 0.9299 0.4535 0.4583 0.186 Uiso 1 1 calc GR . . . .
C03U C 0.8720(3) -0.0655(5) 0.3757(3) 0.092(2) Uani 1 1 d . U . . .
H2EA H 0.8822 -0.0132 0.3659 0.139 Uiso 1 1 calc GR . . . .
H5IA H 0.8724 -0.1151 0.3580 0.139 Uiso 1 1 calc GR . . . .
H6IA H 0.8937 -0.0767 0.4059 0.139 Uiso 1 1 calc GR . . . .
C03V C 0.5173(4) 0.0621(5) 0.1352(2) 0.121(3) Uani 1 1 d . U . . .
H3EA H 0.5462 0.0332 0.1374 0.181 Uiso 1 1 calc GR . . . .
H7IA H 0.4983 0.0806 0.1054 0.181 Uiso 1 1 calc GR . . . .
H8IA H 0.4988 0.0217 0.1438 0.181 Uiso 1 1 calc GR . . . .
C03W C 0.4287(3) 0.5199(5) 0.2820(3) 0.123(3) Uani 1 1 d . U . . .
H7AA H 0.4469 0.4711 0.2778 0.147 Uiso 1 1 calc R . . . .
H9IA H 0.4383 0.5266 0.3132 0.147 Uiso 1 1 calc R . . . .
C03X C 0.1510(3) 0.5247(11) 0.1837(3) 0.062(3) Uani 0.72(2) 1 d . U P A 1
H8AA H 0.1284 0.5406 0.1956 0.074 Uiso 0.72(2) 1 calc R . P A 1
H0JA H 0.1439 0.4650 0.1719 0.074 Uiso 0.72(2) 1 calc R . P A 1
C03Y C 0.8155(3) 0.4699(7) 0.3037(3) 0.102(3) Uani 1 1 d . U . . .
H1JA H 0.8119 0.5338 0.3017 0.122 Uiso 0.38(3) 1 calc R . P D 2
H2JA H 0.8100 0.4474 0.2749 0.122 Uiso 0.38(3) 1 calc R . P D 2
H4EA H 0.8010 0.4785 0.2720 0.122 Uiso 0.62(3) 1 calc R . P D 1
H3JA H 0.8271 0.5265 0.3180 0.122 Uiso 0.62(3) 1 calc R . P D 1
C03Z C 0.9859(3) 0.2090(7) 0.5221(3) 0.121(4) Uani 1 1 d . U . . .
H5EA H 1.0151 0.1919 0.5477 0.146 Uiso 1 1 calc R . . . .
H4JA H 0.9932 0.2605 0.5089 0.146 Uiso 1 1 calc R . . . .
C040 C 0.6289(4) 0.0021(5) 0.3937(3) 0.116(3) Uani 1 1 d . U . . .
H04G H 0.6487 -0.0059 0.4250 0.139 Uiso 1 1 calc R . . . .
H04H H 0.5974 -0.0243 0.3860 0.139 Uiso 1 1 calc R . . . .
C041 C 0.7659(17) 0.175(2) 0.5234(12) 0.090(8) Uani 0.48(6) 1 d . U P C 1
H04I H 0.7924 0.1460 0.5477 0.108 Uiso 0.48(6) 1 calc R . P C 1
H04J H 0.7360 0.1441 0.5179 0.108 Uiso 0.48(6) 1 calc R . P C 1
C042 C 0.6518(4) -0.0389(5) 0.3690(3) 0.104(3) Uani 1 1 d . U . . .
H04K H 0.6361 -0.0948 0.3568 0.125 Uiso 1 1 calc R . . . .
H04L H 0.6857 -0.0504 0.3881 0.125 Uiso 1 1 calc R . . . .
C043 C 0.3508(4) 1.0153(5) 0.1096(3) 0.124(4) Uani 1 1 d . U . . .
H04A H 0.3761 1.0540 0.1097 0.148 Uiso 1 1 calc R . . . .
H04B H 0.3254 1.0119 0.0798 0.148 Uiso 1 1 calc R . . . .
C044 C 0.8892(4) 0.5958(6) 0.5272(3) 0.143(4) Uani 1 1 d . U . . .
H04M H 0.8608 0.6234 0.5268 0.215 Uiso 1 1 calc GR . . . .
H04N H 0.9127 0.6404 0.5299 0.215 Uiso 1 1 calc GR . . . .
H04O H 0.9027 0.5559 0.5517 0.215 Uiso 1 1 calc GR . . . .
C045 C 0.8515(7) 0.4110(13) 0.3161(7) 0.080(4) Uani 0.62(3) 1 d . U P D 1
H04P H 0.8811 0.4387 0.3186 0.096 Uiso 0.62(3) 1 calc R . P D 1
H04Q H 0.8433 0.3629 0.2950 0.096 Uiso 0.62(3) 1 calc R . P D 1
C046 C 0.3318(4) 1.0488(5) 0.1384(3) 0.131(4) Uani 1 1 d . U . . .
H04C H 0.2970 1.0565 0.1223 0.158 Uiso 1 1 calc R . . . .
H04D H 0.3461 1.1061 0.1497 0.158 Uiso 1 1 calc R . . . .
C047 C 0.2384(13) 0.8126(18) -0.0137(11) 0.114(7) Uani 0.42(2) 1 d . U P B 1
H04E H 0.2721 0.8301 -0.0021 0.137 Uiso 0.42(2) 1 calc R . P B 1
H04F H 0.2181 0.8515 -0.0374 0.137 Uiso 0.42(2) 1 calc R . P B 1
C3 C 0.2278(10) 0.6889(18) -0.0281(6) 0.091(6) Uani 0.42(2) 1 d . U P B 1
H3A H 0.1939 0.6719 -0.0404 0.110 Uiso 0.42(2) 1 calc R . P B 1
H3B H 0.2426 0.6686 -0.0468 0.110 Uiso 0.42(2) 1 calc R . P B 1
C3A C 0.2627(11) 0.7255(13) -0.0136(8) 0.122(6) Uani 0.58(2) 1 d . U P B 2
H3AB H 0.2630 0.6958 -0.0390 0.146 Uiso 0.58(2) 1 calc R . P B 2
H3AC H 0.2919 0.7604 0.0013 0.146 Uiso 0.58(2) 1 calc R . P B 2
C0 C 0.2119(10) 0.7843(14) -0.0260(6) 0.113(7) Uani 0.58(2) 1 d . U P B 2
H0A H 0.2110 0.8384 -0.0418 0.136 Uiso 0.58(2) 1 calc R . P B 2
H0B H 0.1827 0.7499 -0.0420 0.136 Uiso 0.58(2) 1 calc R . P B 2
C0AA C 0.1549(8) 0.5765(19) 0.1948(7) 0.046(4) Uani 0.28(2) 1 d . U P A 2
H0AB H 0.1556 0.6329 0.2089 0.055 Uiso 0.28(2) 1 calc R . P A 2
H0AC H 0.1287 0.5410 0.1951 0.055 Uiso 0.28(2) 1 calc R . P A 2
C1 C 0.7872(16) 0.188(2) 0.5310(7) 0.089(9) Uani 0.52(6) 1 d . U P C 2
H1A H 0.8220 0.1917 0.5482 0.107 Uiso 0.52(6) 1 calc R . P C 2
H1B H 0.7751 0.1387 0.5421 0.107 Uiso 0.52(6) 1 calc R . P C 2
C2 C 0.8653(8) 0.4456(19) 0.3370(9) 0.070(5) Uani 0.38(3) 1 d . U P D 2
H2A H 0.8851 0.4252 0.3228 0.084 Uiso 0.38(3) 1 calc R . P D 2
H2B H 0.8812 0.4958 0.3557 0.084 Uiso 0.38(3) 1 calc R . P D 2

loop_
_atom_site_aniso_label
_atom_site_aniso_U_11
_atom_site_aniso_U_22
_atom_site_aniso_U_33
_atom_site_aniso_U_23
_atom_site_aniso_U_13
_atom_site_aniso_U_12
Er01 0.02582(11) 0.02699(9) 0.02905(11) -0.00002(8) 0.01034(9) 0.00000(8)
Er02 0.02597(11) 0.02998(10) 0.02559(10) 0.00107(8) 0.00827(9) 0.00050(8)
Er03 0.03474(12) 0.03270(10) 0.02523(11) 0.00244(8) 0.00508(9) -0.00663(8)
Er04 0.03094(12) 0.03601(11) 0.02869(11) -0.00402(8) 0.01052(9) -0.00082(8)
Si05 0.0489(9) 0.0345(7) 0.0483(8) -0.0121(6) 0.0205(7) -0.0100(5)
Si06 0.0467(9) 0.0445(7) 0.0282(6) 0.0010(5) 0.0053(6) -0.0050(6)
Si07 0.0643(10) 0.0320(6) 0.0448(8) -0.0035(6) 0.0190(8) 0.0119(7)
Si08 0.0445(9) 0.0720(10) 0.0392(8) -0.0089(7) 0.0213(7) 0.0061(7)
Si09 0.0441(8) 0.0577(9) 0.0444(8) -0.0097(6) 0.0198(7) -0.0072(7)
Si0A 0.0598(10) 0.0526(9) 0.0281(6) 0.0004(6) 0.0008(7) -0.0125(7)
Si0B 0.0852(12) 0.0387(7) 0.0429(8) 0.0039(6) 0.0354(9) 0.0139(7)
Si0C 0.0662(11) 0.0600(10) 0.0483(9) -0.0175(7) 0.0141(9) -0.0259(8)
O00D 0.0309(15) 0.0446(16) 0.0331(12) 0.0083(11) 0.0115(12) -0.0002(13)
O00E 0.0420(17) 0.0571(19) 0.0379(14) 0.0032(12) 0.0190(14) -0.0011(15)
O00F 0.054(2) 0.0387(14) 0.0423(16) 0.0024(11) 0.0284(15) 0.0068(11)
O00G 0.0444(19) 0.0385(13) 0.0358(12) 0.0098(11) 0.0172(14) 0.0097(12)
O00H 0.0408(16) 0.0354(12) 0.0406(19) 0.0087(10) 0.0141(15) -0.0028(10)
N00I 0.0294(13) 0.0334(14) 0.0369(16) -0.0002(10) 0.0141(13) 0.0003(9)
O00J 0.0488(19) 0.0340(13) 0.0431(16) 0.0047(11) 0.0287(14) 0.0051(11)
O00K 0.0336(15) 0.0378(12) 0.0387(18) 0.0093(10) 0.0095(14) -0.0031(10)
N00L 0.0273(11) 0.0326(10) 0.0294(14) -0.0016(9) 0.0097(9) 0.0017(9)
O00M 0.057(2) 0.0365(13) 0.0319(12) 0.0057(10) 0.0129(15) -0.0013(12)
N00N 0.0286(8) 0.0443(18) 0.0260(12) -0.0039(13) 0.0095(8) 0.0035(11)
N00O 0.0284(8) 0.0305(12) 0.0420(17) -0.0009(13) 0.0143(11) 0.0012(8)
N00P 0.0381(15) 0.0470(11) 0.0286(14) -0.0050(9) 0.0118(9) 0.0067(11)
N00Q 0.0401(9) 0.0427(19) 0.0282(13) -0.0015(13) 0.0089(9) 0.0018(11)
N00R 0.0381(14) 0.0391(15) 0.0371(18) 0.0023(10) 0.0131(15) -0.0081(9)
N00S 0.0316(8) 0.0356(13) 0.0405(18) -0.0016(13) 0.0123(11) -0.0023(8)
C00T 0.0303(12) 0.0344(12) 0.030(2) -0.0007(17) 0.013(2) 0.0034(9)
N00U 0.0302(11) 0.0373(12) 0.044(2) -0.0015(15) 0.0154(17) -0.0007(9)
C00V 0.0288(11) 0.0267(19) 0.0262(11) -0.0038(16) 0.0099(10) -0.0007(17)
C00W 0.0290(11) 0.0283(19) 0.0242(10) -0.0035(16) 0.0090(10) -0.0008(17)
N00X 0.0327(10) 0.0404(14) 0.045(2) 0.0007(16) 0.0123(16) -0.0048(9)
C00Y 0.0335(12) 0.0338(12) 0.033(2) -0.0014(17) 0.015(2) -0.0026(8)
C00Z 0.0432(13) 0.032(2) 0.0267(11) -0.0021(18) 0.0105(11) -0.0008(19)
N010 0.0304(10) 0.045(2) 0.0268(10) -0.0011(12) 0.0084(8) 0.0038(15)
C011 0.0340(12) 0.0353(13) 0.033(2) -0.0014(17) 0.014(2) -0.0012(9)
C012 0.0304(11) 0.0289(11) 0.030(2) -0.0023(16) 0.0122(19) 0.0011(8)
C013 0.0393(18) 0.043(2) 0.0241(11) -0.0013(19) 0.0076(12) 0.003(2)
C014 0.0329(10) 0.0335(13) 0.035(3) -0.0029(17) 0.011(2) -0.0046(10)
C015 0.0447(13) 0.027(2) 0.0295(13) -0.0021(17) 0.0133(11) 0.0038(19)
C016 0.0289(10) 0.0299(12) 0.035(2) -0.0033(17) 0.0128(19) -0.0015(10)
C017 0.0289(12) 0.0337(10) 0.0261(13) -0.0006(10) 0.0124(10) 0.0067(12)
C018 0.0297(13) 0.0379(18) 0.0367(16) -0.0034(12) 0.0154(16) 0.0006(12)
N019 0.0419(12) 0.047(2) 0.0291(11) -0.0013(13) 0.0102(9) 0.0051(16)
C01A 0.0347(16) 0.043(2) 0.0368(16) 0.001(2) 0.0180(14) 0.003(2)
C01B 0.0375(11) 0.036(2) 0.0257(13) -0.0041(18) 0.0079(10) -0.0017(19)
C01C 0.0441(19) 0.0325(13) 0.042(3) -0.0040(19) 0.020(2) -0.0067(12)
C01D 0.0397(18) 0.0418(17) 0.0280(9) -0.0038(9) 0.0072(10) -0.0026(16)
C01E 0.0417(17) 0.0401(15) 0.041(3) 0.002(2) 0.014(2) 0.0046(11)
C01F 0.041(3) 0.050(2) 0.0386(17) -0.0031(14) 0.019(2) -0.0037(17)
C01G 0.0291(10) 0.039(2) 0.0248(12) 0.0007(18) 0.0089(10) 0.0027(19)
C01H 0.0447(18) 0.0410(15) 0.043(3) -0.004(2) 0.021(2) -0.0121(12)
C01I 0.0329(12) 0.0396(19) 0.0385(18) 0.0011(13) 0.0124(17) -0.0026(12)
C01J 0.0293(12) 0.056(3) 0.0309(16) -0.0040(16) 0.0007(11) 0.0074(13)
C01K 0.0536(18) 0.044(3) 0.0400(17) -0.001(2) 0.0228(16) 0.009(2)
C01L 0.043(3) 0.052(2) 0.041(2) -0.0062(15) 0.016(2) -0.0134(19)
C01M 0.064(2) 0.0363(15) 0.048(3) 0.006(2) 0.024(3) 0.0013(16)
C01N 0.0367(17) 0.0416(15) 0.043(3) 0.005(2) 0.016(2) 0.0106(12)
C01O 0.063(2) 0.0291(14) 0.052(3) 0.002(2) 0.030(3) -0.0034(15)
C01P 0.060(2) 0.045(3) 0.0263(12) 0.002(2) 0.0096(13) 0.004(2)
C01Q 0.055(2) 0.052(3) 0.0247(16) 0.001(2) 0.0163(14) 0.002(2)
C01R 0.061(2) 0.0361(14) 0.059(3) 0.011(2) 0.030(3) 0.0123(17)
C01S 0.045(3) 0.066(3) 0.041(2) -0.016(2) 0.0069(15) 0.001(2)
C01T 0.063(2) 0.0357(14) 0.051(3) -0.002(2) 0.030(3) -0.0134(17)
C01U 0.040(2) 0.054(2) 0.034(2) -0.0070(16) 0.0090(11) 0.0116(17)
C01V 0.0491(18) 0.066(3) 0.0331(19) 0.013(2) 0.0100(16) 0.006(2)
C01W 0.043(3) 0.0310(11) 0.0329(18) -0.0013(11) 0.0133(19) 0.0059(15)
C01X 0.0353(15) 0.036(2) 0.043(3) -0.0006(15) 0.0208(18) -0.0044(11)
C01Y 0.0425(19) 0.0438(15) 0.0381(18) -0.0104(14) 0.0092(16) -0.0044(13)
C01Z 0.0423(18) 0.0343(14) 0.0394(16) -0.0081(13) 0.0133(16) -0.0058(13)
C020 0.052(2) 0.051(3) 0.0369(17) 0.001(2) 0.0266(18) 0.001(2)
C021 0.071(4) 0.059(2) 0.047(3) 0.022(2) 0.029(3) 0.003(3)
C022 0.0268(14) 0.058(3) 0.044(2) 0.006(2) 0.0084(16) 0.003(2)
C023 0.044(2) 0.033(2) 0.051(3) -0.0036(17) 0.015(2) -0.0047(15)
C024 0.046(2) 0.075(4) 0.0303(15) -0.004(2) 0.0043(14) -0.001(3)
C025 0.061(2) 0.0431(18) 0.0274(9) -0.0037(9) 0.0037(12) -0.0126(18)
C026 0.041(3) 0.0464(13) 0.0273(18) -0.0006(11) 0.0131(19) 0.0052(16)
C027 0.083(3) 0.046(3) 0.0447(14) -0.0153(18) 0.0216(18) -0.001(3)
C028 0.0383(18) 0.082(4) 0.047(3) 0.018(3) 0.0229(18) 0.002(3)
C029 0.0547(18) 0.073(4) 0.055(3) -0.026(3) 0.024(2) -0.024(2)
C02A 0.0408(15) 0.0420(10) 0.0283(13) -0.0026(11) 0.0134(11) 0.0079(13)
C02B 0.040(2) 0.061(3) 0.077(4) -0.008(2) 0.018(3) -0.0171(18)
C02C 0.075(4) 0.063(3) 0.054(3) 0.028(2) 0.038(3) 0.015(3)
C02D 0.0374(19) 0.080(4) 0.048(3) 0.008(3) 0.0024(19) -0.005(2)
C02E 0.0307(15) 0.046(2) 0.083(4) -0.013(2) 0.021(3) -0.0024(13)
C02F 0.066(2) 0.052(2) 0.054(3) 0.002(2) 0.031(3) -0.0223(19)
C02G 0.064(2) 0.069(4) 0.036(2) 0.007(2) 0.019(2) -0.004(3)
C02H 0.085(5) 0.055(3) 0.075(4) 0.001(2) 0.063(3) 0.010(3)
C02I 0.079(3) 0.053(3) 0.0419(19) 0.003(3) 0.035(2) 0.010(3)
C02J 0.070(2) 0.049(2) 0.055(3) -0.001(2) 0.031(3) -0.0265(19)
C02K 0.087(4) 0.046(2) 0.065(3) 0.022(2) 0.053(3) 0.017(3)
C02L 0.052(3) 0.047(3) 0.069(4) -0.006(2) 0.018(3) -0.0169(15)
C02M 0.145(4) 0.049(3) 0.0356(14) -0.0087(17) 0.034(2) 0.005(4)
C02N 0.049(3) 0.078(3) 0.038(3) 0.015(2) 0.006(3) -0.013(3)
C02O 0.0381(17) 0.057(3) 0.043(3) -0.0028(17) 0.0136(19) -0.0132(12)
C02P 0.080(4) 0.058(3) 0.071(3) 0.005(2) 0.057(3) 0.015(3)
C02Q 0.0321(17) 0.079(4) 0.057(3) -0.002(3) 0.007(2) -0.005(3)
C02R 0.082(3) 0.053(3) 0.0263(18) 0.002(2) 0.0207(16) 0.006(3)
C02S 0.086(4) 0.046(2) 0.051(3) 0.0116(19) 0.041(3) 0.013(3)
C02T 0.0335(16) 0.070(3) 0.093(5) -0.018(3) 0.022(3) -0.011(2)
C02U 0.074(4) 0.0336(18) 0.054(3) 0.0041(17) 0.019(3) 0.002(2)
C02V 0.037(2) 0.083(4) 0.104(6) -0.009(3) 0.003(4) -0.014(2)
C02W 0.058(2) 0.054(3) 0.062(4) 0.023(2) 0.014(3) 0.0164(18)
C02X 0.070(4) 0.042(3) 0.076(2) 0.0108(19) 0.025(3) -0.006(2)
C02Y 0.066(4) 0.108(4) 0.043(3) 0.025(3) 0.009(3) -0.014(3)
C02Z 0.084(4) 0.078(3) 0.067(4) -0.002(2) 0.034(3) 0.028(3)
C030 0.070(4) 0.0325(19) 0.059(3) 0.0046(18) 0.025(3) 0.013(2)
C031 0.065(2) 0.104(5) 0.055(3) -0.007(3) 0.025(3) 0.033(3)
C032 0.0426(16) 0.053(3) 0.101(5) -0.006(3) 0.030(3) -0.0076(15)
C033 0.055(3) 0.068(4) 0.0308(19) 0.000(3) -0.0051(15) -0.002(3)
C034 0.041(2) 0.086(4) 0.053(2) 0.000(3) -0.004(2) -0.003(3)
C035 0.036(2) 0.133(6) 0.049(3) -0.030(3) 0.0079(18) 0.012(3)
C036 0.052(2) 0.059(3) 0.073(4) 0.028(3) 0.006(3) 0.0189(18)
C037 0.041(2) 0.046(2) 0.068(4) -0.007(2) 0.008(3) -0.0092(16)
C038 0.075(3) 0.080(4) 0.072(4) -0.040(3) 0.033(3) -0.016(2)
C039 0.041(2) 0.060(4) 0.089(5) -0.007(3) 0.019(3) -0.0095(17)
C03A 0.099(5) 0.062(3) 0.033(2) -0.011(2) -0.001(3) -0.005(3)
C03B 0.083(5) 0.121(5) 0.045(2) 0.006(2) 0.037(3) 0.021(3)
C03C 0.071(4) 0.091(4) 0.060(3) -0.019(2) 0.040(3) -0.022(3)
C03D 0.049(3) 0.163(7) 0.054(4) 0.016(4) 0.005(2) -0.001(3)
C03E 0.053(3) 0.051(3) 0.101(5) -0.002(3) 0.016(3) -0.0208(16)
C03F 0.052(2) 0.099(5) 0.072(4) 0.016(3) 0.039(3) 0.004(3)
C03G 0.056(3) 0.102(5) 0.048(3) -0.026(3) -0.0022(17) 0.016(3)
C03H 0.078(3) 0.118(6) 0.046(3) 0.033(3) 0.029(2) 0.011(4)
C03I 0.131(4) 0.059(4) 0.086(5) 0.041(3) 0.048(4) 0.031(3)
C03J 0.0409(18) 0.073(4) 0.133(7) -0.009(4) 0.033(4) -0.011(2)
C03K 0.090(5) 0.079(4) 0.076(3) 0.005(2) 0.022(4) -0.037(3)
C03L 0.116(6) 0.074(4) 0.089(3) -0.054(3) 0.060(4) -0.051(3)
C03M 0.136(6) 0.0458(17) 0.057(3) 0.004(2) 0.052(4) -0.001(3)
C03N 0.142(4) 0.039(2) 0.090(5) 0.002(3) 0.076(4) -0.018(3)
C03O 0.139(5) 0.0402(18) 0.080(5) 0.001(3) 0.059(4) -0.020(2)
C03P 0.141(6) 0.0331(15) 0.073(3) 0.010(3) 0.036(4) 0.003(3)
C03Q 0.0691(19) 0.088(5) 0.091(5) -0.022(4) 0.031(2) 0.033(3)
C03R 0.044(3) 0.150(7) 0.065(4) -0.038(4) -0.001(3) 0.032(4)
C03S 0.159(8) 0.110(5) 0.058(3) 0.000(3) 0.067(5) 0.035(5)
C03T 0.046(3) 0.119(6) 0.179(9) 0.005(5) 0.022(4) -0.026(2)
C03U 0.113(3) 0.086(5) 0.111(5) 0.010(4) 0.080(3) 0.040(4)
C03V 0.186(8) 0.071(3) 0.036(3) -0.014(3) -0.017(4) -0.012(4)
C03W 0.129(4) 0.057(4) 0.137(8) 0.054(4) 0.015(5) 0.015(3)
C03X 0.072(3) 0.073(8) 0.054(5) 0.010(5) 0.040(3) -0.011(5)
C03Y 0.094(5) 0.145(8) 0.079(5) 0.047(4) 0.049(4) -0.001(4)
C03Z 0.046(3) 0.204(9) 0.079(5) -0.074(6) -0.006(3) 0.020(5)
C040 0.214(10) 0.063(3) 0.103(6) 0.039(4) 0.099(6) 0.017(5)
C041 0.13(2) 0.088(4) 0.102(12) 0.043(5) 0.099(15) 0.040(9)
C042 0.158(8) 0.055(3) 0.113(6) 0.044(3) 0.073(6) 0.034(4)
C043 0.221(11) 0.074(5) 0.109(6) 0.059(4) 0.103(7) 0.053(5)
C044 0.233(10) 0.122(7) 0.078(3) -0.064(3) 0.070(6) -0.114(6)
C045 0.088(6) 0.109(10) 0.068(7) -0.010(7) 0.056(6) -0.023(6)
C046 0.223(11) 0.076(5) 0.125(7) 0.063(4) 0.103(7) 0.085(6)
C047 0.17(2) 0.089(7) 0.157(15) 0.059(8) 0.144(14) 0.036(10)
C3 0.095(16) 0.138(12) 0.057(4) -0.026(8) 0.047(8) -0.001(12)
C3A 0.199(15) 0.098(8) 0.156(12) 0.042(8) 0.159(11) 0.044(10)
C0 0.184(17) 0.119(14) 0.071(6) 0.046(5) 0.087(11) 0.058(12)
C0AA 0.069(6) 0.036(12) 0.044(4) -0.019(7) 0.035(5) -0.011(7)
C1 0.12(2) 0.113(13) 0.049(4) 0.029(5) 0.046(8) 0.044(13)
C2 0.076(3) 0.102(12) 0.047(10) -0.012(8) 0.042(6) -0.028(9)

loop_
_atom_type_symbol
_atom_type_description
_atom_type_scat_dispersion_real
_atom_type_scat_dispersion_imag
_atom_type_scat_source
C C 0.0033 0.0016 'International Tables Vol C Tables 4.2.6.8 and 6.1.1.4'
H H 0.0000 0.0000 'International Tables Vol C Tables 4.2.6.8 and 6.1.1.4'
Er Er -0.2586 4.9576 'International Tables Vol C Tables 4.2.6.8 and 6.1.1.4'
N N 0.0061 0.0033 'International Tables Vol C Tables 4.2.6.8 and 6.1.1.4'
O O 0.0106 0.0060 'International Tables Vol C Tables 4.2.6.8 and 6.1.1.4'
Si Si 0.0817 0.0704 'International Tables Vol C Tables 4.2.6.8 and 6.1.1.4'

loop_
_geom_angle_atom_site_label_1
_geom_angle_atom_site_label_2
_geom_angle_atom_site_label_3
_geom_angle
O00D Er01 O00J 171.83(11)
O00D Er01 N00O 92.31(12)
O00D Er01 C01Z 97.54(14)
O00J Er01 C01Z 87.47(14)
N00L Er01 O00D 94.24(12)
N00L Er01 O00J 89.78(12)
N00L Er01 N00O 142.10(13)
N00L Er01 C01Z 112.23(16)
N00O Er01 O00J 80.20(12)
N00O Er01 C01Z 103.80(15)
O00G Er02 N00N 79.49(12)
O00G Er02 C01D 89.84(14)
N00I Er02 O00G 89.98(12)
N00I Er02 O00K 95.24(13)
N00I Er02 N00N 139.58(13)
N00I Er02 C01D 119.13(16)
O00K Er02 O00G 172.65(11)
O00K Er02 N00N 93.20(12)
O00K Er02 C01D 92.12(14)
N00N Er02 C01D 99.92(15)
O00H Er03 O00M 170.16(12)
O00H Er03 N00Q 91.06(13)
O00H Er03 C025 94.34(15)
O00M Er03 C025 91.18(14)
N00Q Er03 O00M 80.10(13)
N00Q Er03 C025 97.92(17)
N00R Er03 O00H 95.67(13)
N00R Er03 O00M 88.67(13)
N00R Er03 N00Q 141.25(14)
N00R Er03 C025 119.44(18)
O00E Er04 O00F 173.29(12)
O00E Er04 N00S 94.34(13)
O00E Er04 C01Y 95.87(16)
O00F Er04 C01Y 89.03(15)
N00P Er04 O00E 94.74(13)
N00P Er04 O00F 87.16(13)
N00P Er04 N00S 144.04(14)
N00P Er04 C01Y 116.31(17)
N00S Er04 O00F 80.45(13)
N00S Er04 C01Y 97.22(16)
C01Z Si05 C02X 111.1(3)
C01Z Si05 C039 112.1(3)
C01Z Si05 C03L 114.3(3)
C039 Si05 C02X 107.8(3)
C03L Si05 C02X 105.5(3)
C03L Si05 C039 105.4(3)
C01D Si06 C02D 113.5(3)
C01D Si06 C02N 110.0(2)
C01D Si06 C03A 114.3(3)
C02D Si06 C03A 103.7(3)
C02N Si06 C02D 108.2(3)
C02N Si06 C03A 106.6(3)
C01W Si07 C03P 108.3(3)
C01W Si07 C03Q 108.2(3)
C027 Si07 C01W 112.9(2)
C027 Si07 C03P 107.7(3)
C027 Si07 C03Q 109.2(3)
C03Q Si07 C03P 110.6(4)
C031 Si08 C01F 107.8(3)
C031 Si08 C038 108.2(3)
C031 Si08 C03B 111.0(3)
C038 Si08 C01F 115.8(3)
C03B Si08 C01F 106.7(3)
C03B Si08 C038 107.3(3)
C029 Si09 C01L 113.5(3)
C02Z Si09 C01L 111.1(3)
C02Z Si09 C029 110.1(3)
C02Z Si09 C03C 105.4(3)
C03C Si09 C01L 108.3(3)
C03C Si09 C029 108.1(3)
C025 Si0A C02Y 110.2(3)
C025 Si0A C03D 113.4(3)
C025 Si0A C03V 114.3(3)
C02Y Si0A C03D 108.3(4)
C02Y Si0A C03V 105.7(4)
C03D Si0A C03V 104.4(4)
C026 Si0B C03U 107.5(3)
C02M Si0B C026 115.0(3)
C02M Si0B C03U 109.2(3)
C03M Si0B C026 107.3(2)
C03M Si0B C02M 109.3(3)
C03M Si0B C03U 108.4(3)
C01Y Si0C C03T 112.9(3)
C03K Si0C C01Y 113.2(3)
C03K Si0C C03T 105.3(4)
C044 Si0C C01Y 113.1(3)
C044 Si0C C03K 109.7(4)
C044 Si0C C03T 101.7(5)
C01V O00D Er01 132.7(3)
C01V O00D C028 106.7(4)
C028 O00D Er01 118.2(3)
C02G O00E Er04 133.4(3)
C02G O00E C03F 107.6(4)
C03F O00E Er04 118.3(3)
C02P O00F Er04 124.1(3)
C02S O00F Er04 128.4(3)
C02S O00F C02P 106.4(4)
C02C O00G Er02 127.6(3)
C02C O00G C030 108.9(4)
C030 O00G Er02 123.4(3)
C02F O00H Er03 127.9(3)
C02W O00H Er03 120.0(3)
C02W O00H C02F 109.8(4)
C018 N00I Er02 121.5(3)
C01X N00I Er02 125.3(3)
C01X N00I C018 113.2(3)
C02H O00J Er01 122.9(3)
C02K O00J Er01 130.0(3)
C02K O00J C02H 106.8(4)
C02J O00K Er02 128.3(3)
C02J O00K C036 107.8(4)
C036 O00K Er02 120.6(3)
C017 N00L Er01 124.4(3)
C017 N00L C01J 118.5(4)
C01J N00L Er01 116.2(3)
C021 O00M Er03 127.5(3)
C021 O00M C02U 109.1(4)
C02U O00M Er03 123.4(3)
C00W N00N Er02 128.5(3)
C01G N00N Er02 127.5(3)
C01G N00N C00W 103.9(4)
C012 N00O Er01 128.6(3)
C016 N00O Er01 126.8(3)
C016 N00O C012 103.7(4)
C01U N00P Er04 130.6(3)
C01U N00P C02A 111.6(4)
C02A N00P Er04 117.8(3)
C00Z N00Q Er03 130.6(3)
C01B N00Q Er03 125.5(3)
C01B N00Q C00Z 103.7(4)
C01I N00R Er03 120.6(3)
C02O N00R Er03 124.6(3)
C02O N00R C01I 114.6(4)
C00Y N00S Er04 127.7(3)
C014 N00S Er04 128.2(3)
C014 N00S C00Y 104.0(4)
C012 C00T N00U 105.9(4)
C01N C00T N00U 134.3(4)
C01N C00T C012 119.7(4)
C00T N00U C018 128.0(4)
C016 N00U C00T 104.9(4)
C016 N00U C018 126.7(4)
C00W C00V N010 106.5(4)
C01A C00V C00W 120.1(4)
C01A C00V N010 133.4(4)
N00N C00W C00V 110.7(4)
N00N C00W C013 129.2(4)
C013 C00W C00V 120.1(4)
C011 N00X C01I 127.6(4)
C014 N00X C011 104.5(4)
C014 N00X C01I 127.4(4)
N00S C00Y C011 110.9(4)
N00S C00Y C01H 128.5(4)
C01H C00Y C011 120.5(4)
N00Q C00Z C015 111.3(4)
N00Q C00Z C01P 128.8(5)
C01P C00Z C015 119.9(5)
C00V N010 C017 127.3(4)
C01G N010 C00V 104.4(4)
C01G N010 C017 128.3(4)
C00Y C011 N00X 106.0(4)
C01E C011 N00X 134.1(4)
C01E C011 C00Y 119.8(4)
N00O C012 C00T 111.1(4)
N00O C012 C01C 128.4(4)
C01C C012 C00T 120.5(4)
C00W C013 H013 120.7
C01Q C013 C00W 118.7(5)
C01Q C013 H013 120.7
N00S C014 H014 122.8
N00X C014 N00S 114.5(4)
N00X C014 H014 122.8
C00Z C015 N019 105.8(4)
C01K C015 C00Z 120.0(4)
C01K C015 N019 134.2(5)
N00O C016 H016 122.8
N00U C016 N00O 114.3(4)
N00U C016 H016 122.8
N00L C017 N010 106.9(3)
N00L C017 H017 107.8
N00L C017 C01W 115.3(3)
N010 C017 H017 107.8
N010 C017 C01W 111.1(4)
C01W C017 H017 107.8
N00I C018 N00U 109.6(3)
N00I C018 H018 107.8
N00I C018 C01F 114.2(4)
N00U C018 H018 107.8
N00U C018 C01F 109.4(4)
C01F C018 H018 107.8
C015 N019 C02A 127.3(4)
C01B N019 C015 104.9(4)
C01B N019 C02A 127.3(4)
C00V C01A H01A 120.4
C020 C01A C00V 119.3(5)
C020 C01A H01A 120.4
N00Q C01B N019 114.2(4)
N00Q C01B H01K 122.9
N019 C01B H01K 122.9
C012 C01C H01C 120.9
C01O C01C C012 118.2(5)
C01O C01C H01C 120.9
Si06 C01D Er02 132.8(2)
C011 C01E H01L 120.7
C01M C01E C011 118.6(5)
C01M C01E H01L 120.7
Si08 C01F H01B 107.6
Si08 C01F H01D 107.6
C018 C01F Si08 119.0(3)
C018 C01F H01B 107.6
C018 C01F H01D 107.6
H01B C01F H01D 107.0
N00N C01G H01G 122.7
N010 C01G N00N 114.5(4)
N010 C01G H01G 122.7
C00Y C01H H01M 120.7
C01T C01H C00Y 118.6(5)
C01T C01H H01M 120.7
N00R C01I N00X 108.4(4)
N00R C01I H01P 107.5
N00R C01I C01L 115.6(4)
N00X C01I H01P 107.5
N00X C01I C01L 110.1(4)
C01L C01I H01P 107.5
N00L C01J H01J 103.4
N00L C01J C022 116.7(4)
N00L C01J C024 116.6(4)
C022 C01J H01J 103.4
C024 C01J H01J 103.4
C024 C01J C022 111.1(4)
C015 C01K H01S 120.2
C02I C01K C015 119.6(5)
C02I C01K H01S 120.2
Si09 C01L H01T 107.4
Si09 C01L H01U 107.4
C01I C01L Si09 119.6(4)
C01I C01L H01T 107.4
C01I C01L H01U 107.4
H01T C01L H01U 107.0
C01E C01M H01V 119.5
C01T C01M C01E 121.0(5)
C01T C01M H01V 119.5
C00T C01N H01N 120.7
C01R C01N C00T 118.5(5)
C01R C01N H01N 120.7
C01C C01O H01O 119.3
C01C C01O C01R 121.4(5)
C01R C01O H01O 119.3
C00Z C01P H01W 120.7
C02R C01P C00Z 118.7(5)
C02R C01P H01W 120.7
C013 C01Q H01Q 119.4
C013 C01Q C020 121.3(5)
C020 C01Q H01Q 119.4
C01N C01R C01O 121.6(5)
C01N C01R H01R 119.2
C01O C01R H01R 119.2
H01Y C01S H 107.7
C01U C01S H01Y 108.8
C01U C01S H 108.8
C01U C01S C03G 113.6(5)
C03G C01S H01Y 108.8
C03G C01S H 108.8
C01H C01T C01M 121.4(5)
C01H C01T H01Z 119.3
C01M C01T H01Z 119.3
N00P C01U C01S 110.2(4)
N00P C01U H01 106.9
N00P C01U C035 114.8(4)
C01S C01U H01 106.9
C01S C01U C035 110.7(5)
C035 C01U H01 106.9
O00D C01V H01E 110.4
O00D C01V H01F 110.4
O00D C01V C03H 106.4(5)
H01E C01V H01F 108.6
C03H C01V H01E 110.4
C03H C01V H01F 110.4
Si07 C01W H01H 107.9
Si07 C01W H01I 107.9
C017 C01W Si07 117.7(3)
C017 C01W H01H 107.9
C017 C01W H01I 107.9
H01H C01W H01I 107.2
N00I C01X H01X 107.4
N00I C01X C023 110.6(4)
N00I C01X C02E 114.8(4)
C023 C01X H01X 107.4
C023 C01X C02E 108.9(4)
C02E C01X H01X 107.4
Si0C C01Y Er04 135.9(3)
Si05 C01Z Er01 132.6(3)
C01A C020 C01Q 120.6(5)
C01A C020 H020 119.7
C01Q C020 H020 119.7
O00M C021 H9AA 110.4
O00M C021 HA 110.4
H9AA C021 HA 108.6
C040 C021 O00M 106.5(5)
C040 C021 H9AA 110.4
C040 C021 HA 110.4
C01J C022 H02A 109.0
C01J C022 H02B 109.0
C01J C022 C02Q 112.9(5)
H02A C022 H02B 107.8
C02Q C022 H02A 109.0
C02Q C022 H02B 109.0
C01X C023 H02C 108.6
C01X C023 H02D 108.6
C01X C023 C02L 114.6(5)
H02C C023 H02D 107.6
C02L C023 H02C 108.6
C02L C023 H02D 108.6
C01J C024 H02E 108.9
C01J C024 H02F 108.9
C01J C024 C033 113.4(5)
H02E C024 H02F 107.7
C033 C024 H02E 108.9
C033 C024 H02F 108.9
Si0A C025 Er03 132.1(3)
Si0B C026 H0BA 107.8
Si0B C026 HB 107.8
H0BA C026 HB 107.2
C02A C026 Si0B 117.9(3)
C02A C026 H0BA 107.8
C02A C026 HB 107.8
Si07 C027 H02G 109.5
Si07 C027 H02H 109.5
Si07 C027 H02I 109.5
H02G C027 H02H 109.5
H02G C027 H02I 109.5
H02H C027 H02I 109.5
O00D C028 H02J 111.0
O00D C028 H02K 111.0
O00D C028 H02L 110.1
O00D C028 H02M 110.1
O00D C028 C03X 103.6(5)
O00D C028 C0AA 108.1(9)
H02J C028 H02K 109.0
H02L C028 H02M 108.4
C03X C028 H02J 111.0
C03X C028 H02K 111.0
C0AA C028 H02L 110.1
C0AA C028 H02M 110.1
Si09 C029 H1BA 109.5
Si09 C029 HC 109.5
Si09 C029 HD 109.5
H1BA C029 HC 109.5
H1BA C029 HD 109.5
HC C029 HD 109.5
N00P C02A N019 108.8(4)
N00P C02A C026 114.3(4)
N00P C02A H2BA 107.7
N019 C02A C026 110.4(4)
N019 C02A H2BA 107.7
C026 C02A H2BA 107.7
H02N C02B H02O 107.9
C02L C02B H02N 109.2
C02L C02B H02O 109.2
C02L C02B C02T 111.8(5)
C02T C02B H02N 109.2
C02T C02B H02O 109.2
O00G C02C H02P 110.2
O00G C02C H02Q 110.2
O00G C02C C043 107.4(5)
H02P C02C H02Q 108.5
C043 C02C H02P 110.2
C043 C02C H02Q 110.2
Si06 C02D H02R 109.5
Si06 C02D H02S 109.5
Si06 C02D H02T 109.5
H02R C02D H02S 109.5
H02R C02D H02T 109.5
H02S C02D H02T 109.5
C01X C02E H02U 108.7
C01X C02E H02V 108.7
H02U C02E H02V 107.6
C02T C02E C01X 114.4(5)
C02T C02E H02U 108.7
C02T C02E H02V 108.7
O00H C02F H3BA 110.4
O00H C02F HE 110.4
O00H C02F C03N 106.7(5)
H3BA C02F HE 108.6
C03N C02F H3BA 110.4
C03N C02F HE 110.4
O00E C02G H4BA 110.8
O00E C02G HF 110.8
O00E C02G C03Y 104.8(5)
H4BA C02G HF 108.9
C03Y C02G H4BA 110.8
C03Y C02G HF 110.8
O00J C02H H02Y 110.0
O00J C02H HG 110.0
O00J C02H H02W 111.0
O00J C02H H02X 111.0
O00J C02H C3A 108.7(7)
H02Y C02H HG 108.3
H02W C02H H02X 109.0
C3 C02H O00J 104.0(10)
C3 C02H H02W 111.0
C3 C02H H02X 111.0
C3A C02H H02Y 110.0
C3A C02H HG 110.0
C01K C02I H5BA 119.8
C01K C02I C02R 120.4(5)
C02R C02I H5BA 119.8
O00K C02J H02Z 110.0
O00K C02J HH 110.0
O00K C02J C03O 108.5(5)
H02Z C02J HH 108.4
C03O C02J H02Z 110.0
C03O C02J HH 110.0
O00J C02K H02 109.1
O00J C02K HI 109.1
O00J C02K HJ 111.3
O00J C02K HK 111.3
O00J C02K C047 112.5(11)
O00J C02K C0 102.4(9)
H02 C02K HI 107.8
HJ C02K HK 109.2
C047 C02K H02 109.1
C047 C02K HI 109.1
C0 C02K HJ 111.3
C0 C02K HK 111.3
C023 C02L H0AA 109.2
C023 C02L HL 109.2
C02B C02L C023 112.2(4)
C02B C02L H0AA 109.2
C02B C02L HL 109.2
H0AA C02L HL 107.9
Si0B C02M H6BA 109.5
Si0B C02M HM 109.5
Si0B C02M HN 109.5
H6BA C02M HM 109.5
H6BA C02M HN 109.5
HM C02M HN 109.5
Si06 C02N H1AA 109.5
Si06 C02N HO 109.5
Si06 C02N HP 109.5
H1AA C02N HO 109.5
H1AA C02N HP 109.5
HO C02N HP 109.5
N00R C02O H7BA 108.3
N00R C02O C037 108.8(4)
C032 C02O N00R 113.6(4)
C032 C02O H7BA 108.3
C032 C02O C037 109.4(5)
C037 C02O H7BA 108.3
O00F C02P H8BA 110.6
O00F C02P HQ 110.6
O00F C02P C03S 105.5(5)
H8BA C02P HQ 108.8
C03S C02P H8BA 110.6
C03S C02P HQ 110.6
C022 C02Q H2AA 109.3
C022 C02Q HR 109.3
C022 C02Q C034 111.4(5)
H2AA C02Q HR 108.0
C034 C02Q H2AA 109.3
C034 C02Q HR 109.3
C01P C02R C02I 121.5(5)
C01P C02R H9BA 119.3
C02I C02R H9BA 119.3
O00F C02S H0CA 109.9
O00F C02S HS 109.9
O00F C02S HT 110.6
O00F C02S HU 110.6
O00F C02S C041 108.9(11)
O00F C02S C1 105.7(11)
H0CA C02S HS 108.3
HT C02S HU 108.7
C041 C02S H0CA 109.9
C041 C02S HS 109.9
C1 C02S HT 110.6
C1 C02S HU 110.6
C02B C02T C02E 111.4(5)
C02B C02T H3AA 109.3
C02B C02T HV 109.3
C02E C02T H3AA 109.3
C02E C02T HV 109.3
H3AA C02T HV 108.0
O00M C02U H1CA 110.7
O00M C02U HW 110.7
O00M C02U C042 105.3(5)
H1CA C02U HW 108.8
C042 C02U H1CA 110.7
C042 C02U HW 110.7
H2CA C02V HX 107.8
C03E C02V H2CA 109.1
C03E C02V HX 109.1
C03J C02V H2CA 109.1
C03J C02V HX 109.1
C03J C02V C03E 112.6(6)
O00H C02W H3CA 111.0
O00H C02W HY 111.0
O00H C02W C03I 103.8(5)
H3CA C02W HY 109.0
C03I C02W H3CA 111.0
C03I C02W HY 111.0
Si05 C02X H4AA 109.5
Si05 C02X HZ 109.5
Si05 C02X H6EA 109.5
H4AA C02X HZ 109.5
H4AA C02X H6EA 109.5
HZ C02X H6EA 109.5
Si0A C02Y H4CA 109.5
Si0A C02Y H7EA 109.5
Si0A C02Y H8EA 109.5
H4CA C02Y H7EA 109.5
H4CA C02Y H8EA 109.5
H7EA C02Y H8EA 109.5
Si09 C02Z H5CA 109.5
Si09 C02Z H9EA 109.5
Si09 C02Z H0FA 109.5
H5CA C02Z H9EA 109.5
H5CA C02Z H0FA 109.5
H9EA C02Z H0FA 109.5
O00G C030 H03A 110.6
O00G C030 H03B 110.6
O00G C030 C046 105.9(5)
H03A C030 H03B 108.7
C046 C030 H03A 110.6
C046 C030 H03B 110.6
Si08 C031 H03C 109.5
Si08 C031 H03D 109.5
Si08 C031 H03E 109.5
H03C C031 H03D 109.5
H03C C031 H03E 109.5
H03D C031 H03E 109.5
C02O C032 H6CA 108.9
C02O C032 H1FA 108.9
C02O C032 C03J 113.4(5)
H6CA C032 H1FA 107.7
C03J C032 H6CA 108.9
C03J C032 H1FA 108.9
C024 C033 H03F 109.4
C024 C033 H03G 109.4
C024 C033 C034 111.3(5)
H03F C033 H03G 108.0
C034 C033 H03F 109.4
C034 C033 H03G 109.4
C02Q C034 C033 111.7(5)
C02Q C034 H03H 109.3
C02Q C034 H03I 109.3
C033 C034 H03H 109.3
C033 C034 H03I 109.3
H03H C034 H03I 107.9
C01U C035 H7CA 109.8
C01U C035 H2FA 109.8
C01U C035 C03R 109.5(5)
H7CA C035 H2FA 108.2
C03R C035 H7CA 109.8
C03R C035 H2FA 109.8
O00K C036 H03J 110.9
O00K C036 H03K 110.9
O00K C036 C03W 104.2(6)
H03J C036 H03K 108.9
C03W C036 H03J 110.9
C03W C036 H03K 110.9
C02O C037 H8CA 109.2
C02O C037 H3FA 109.2
H8CA C037 H3FA 107.9
C03E C037 C02O 112.2(5)
C03E C037 H8CA 109.2
C03E C037 H3FA 109.2
Si08 C038 H03L 109.5
Si08 C038 H03M 109.5
Si08 C038 H03N 109.5
H03L C038 H03M 109.5
H03L C038 H03N 109.5
H03M C038 H03N 109.5
Si05 C039 H03O 109.5
Si05 C039 H03P 109.5
Si05 C039 H03Q 109.5
H03O C039 H03P 109.5
H03O C039 H03Q 109.5
H03P C039 H03Q 109.5
Si06 C03A H03R 109.5
Si06 C03A H03S 109.5
Si06 C03A H03T 109.5
H03R C03A H03S 109.5
H03R C03A H03T 109.5
H03S C03A H03T 109.5
Si08 C03B H03U 109.5
Si08 C03B H03V 109.5
Si08 C03B H03W 109.5
H03U C03B H03V 109.5
H03U C03B H03W 109.5
H03V C03B H03W 109.5
Si09 C03C H9CA 109.5
Si09 C03C H4FA 109.5
Si09 C03C H5FA 109.5
H9CA C03C H4FA 109.5
H9CA C03C H5FA 109.5
H4FA C03C H5FA 109.5
Si0A C03D H0DA 109.5
Si0A C03D H6FA 109.5
Si0A C03D H7FA 109.5
H0DA C03D H6FA 109.5
H0DA C03D H7FA 109.5
H6FA C03D H7FA 109.5
C02V C03E C037 112.0(5)
C02V C03E H1DA 109.2
C02V C03E H8FA 109.2
C037 C03E H1DA 109.2
C037 C03E H8FA 109.2
H1DA C03E H8FA 107.9
O00E C03F H2DA 111.3
O00E C03F H9FA 111.3
O00E C03F H0GA 110.5
O00E C03F H1GA 110.5
O00E C03F C045 102.1(7)
H2DA C03F H9FA 109.2
H0GA C03F H1GA 108.7
C045 C03F H2DA 111.3
C045 C03F H9FA 111.3
C2 C03F O00E 106.2(10)
C2 C03F H0GA 110.5
C2 C03F H1GA 110.5
C01S C03G H3DA 109.3
C01S C03G H2GA 109.3
H3DA C03G H2GA 107.9
C03Z C03G C01S 111.7(6)
C03Z C03G H3DA 109.3
C03Z C03G H2GA 109.3
C01V C03H H03X 110.4
C01V C03H H03Y 110.4
C01V C03H H3GA 110.2
C01V C03H H4GA 110.2
H03X C03H H03Y 108.6
H3GA C03H H4GA 108.5
C03X C03H C01V 106.7(6)
C03X C03H H03X 110.4
C03X C03H H03Y 110.4
C0AA C03H C01V 107.3(9)
C0AA C03H H3GA 110.2
C0AA C03H H4GA 110.2
C02W C03I H4DA 110.8
C02W C03I H5GA 110.8
H4DA C03I H5GA 108.9
C03N C03I C02W 104.8(5)
C03N C03I H4DA 110.8
C03N C03I H5GA 110.8
C02V C03J C032 113.1(6)
C02V C03J H5DA 109.0
C02V C03J H6GA 109.0
C032 C03J H5DA 109.0
C032 C03J H6GA 109.0
H5DA C03J H6GA 107.8
Si0C C03K H6DA 109.5
Si0C C03K H7GA 109.5
Si0C C03K H8GA 109.5
H6DA C03K H7GA 109.5
H6DA C03K H8GA 109.5
H7GA C03K H8GA 109.5
Si05 C03L H03Z 109.5
Si05 C03L H9GA 109.5
Si05 C03L H0HA 109.5
H03Z C03L H9GA 109.5
H03Z C03L H0HA 109.5
H9GA C03L H0HA 109.5
Si0B C03M H7DA 109.5
Si0B C03M H1HA 109.5
Si0B C03M H2HA 109.5
H7DA C03M H1HA 109.5
H7DA C03M H2HA 109.5
H1HA C03M H2HA 109.5
C02F C03N C03I 103.3(5)
C02F C03N H8DA 111.1
C02F C03N H3HA 111.1
C03I C03N H8DA 111.1
C03I C03N H3HA 111.1
H8DA C03N H3HA 109.1
C02J C03O H03 111.1
C02J C03O H4HA 111.1
H03 C03O H4HA 109.1
C03W C03O C02J 103.3(5)
C03W C03O H03 111.1
C03W C03O H4HA 111.1
Si07 C03P H5AA 109.5
Si07 C03P H5HA 109.5
Si07 C03P H6HA 109.5
H5AA C03P H5HA 109.5
H5AA C03P H6HA 109.5
H5HA C03P H6HA 109.5
Si07 C03Q H6AA 109.5
Si07 C03Q H7HA 109.5
Si07 C03Q H8HA 109.5
H6AA C03Q H7HA 109.5
H6AA C03Q H8HA 109.5
H7HA C03Q H8HA 109.5
C035 C03R H9DA 109.9
C035 C03R H9HA 109.9
H9DA C03R H9HA 108.3
C03Z C03R C035 108.8(6)
C03Z C03R H9DA 109.9
C03Z C03R H9HA 109.9
C02P C03S H0EA 111.4
C02P C03S H0IA 111.4
C02P C03S H1IA 110.3
C02P C03S H2IA 110.3
C02P C03S C041 102.1(13)
C02P C03S C1 107.2(9)
H0EA C03S H0IA 109.2
H1IA C03S H2IA 108.5
C041 C03S H0EA 111.4
C041 C03S H0IA 111.4
C1 C03S H1IA 110.3
C1 C03S H2IA 110.3
Si0C C03T H1EA 109.5
Si0C C03T H3IA 109.5
Si0C C03T H4IA 109.5
H1EA C03T H3IA 109.5
H1EA C03T H4IA 109.5
H3IA C03T H4IA 109.5
Si0B C03U H2EA 109.5
Si0B C03U H5IA 109.5
Si0B C03U H6IA 109.5
H2EA C03U H5IA 109.5
H2EA C03U H6IA 109.5
H5IA C03U H6IA 109.5
Si0A C03V H3EA 109.5
Si0A C03V H7IA 109.5
Si0A C03V H8IA 109.5
H3EA C03V H7IA 109.5
H3EA C03V H8IA 109.5
H7IA C03V H8IA 109.5
C036 C03W H7AA 110.0
C036 C03W H9IA 110.0
C03O C03W C036 108.7(6)
C03O C03W H7AA 110.0
C03O C03W H9IA 110.0
H7AA C03W H9IA 108.3
C028 C03X H8AA 111.0
C028 C03X H0JA 111.0
C03H C03X C028 103.6(7)
C03H C03X H8AA 111.0
C03H C03X H0JA 111.0
H8AA C03X H0JA 109.0
C02G C03Y H1JA 110.1
C02G C03Y H2JA 110.1
C02G C03Y H4EA 110.9
C02G C03Y H3JA 110.9
C02G C03Y C2 107.9(8)
H1JA C03Y H2JA 108.4
H4EA C03Y H3JA 108.9
C045 C03Y C02G 104.4(8)
C045 C03Y H4EA 110.9
C045 C03Y H3JA 110.9
C2 C03Y H1JA 110.1
C2 C03Y H2JA 110.1
C03G C03Z C03R 108.4(7)
C03G C03Z H5EA 110.0
C03G C03Z H4JA 110.0
C03R C03Z H5EA 110.0
C03R C03Z H4JA 110.0
H5EA C03Z H4JA 108.4
C021 C040 H04G 110.3
C021 C040 H04H 110.3
H04G C040 H04H 108.5
C042 C040 C021 107.2(6)
C042 C040 H04G 110.3
C042 C040 H04H 110.3
C02S C041 C03S 103.6(15)
C02S C041 H04I 111.0
C02S C041 H04J 111.0
C03S C041 H04I 111.0
C03S C041 H04J 111.0
H04I C041 H04J 109.0
C02U C042 H04K 110.0
C02U C042 H04L 110.0
C040 C042 C02U 108.6(6)
C040 C042 H04K 110.0
C040 C042 H04L 110.0
H04K C042 H04L 108.3
C02C C043 H04A 110.1
C02C C043 H04B 110.1
H04A C043 H04B 108.5
C046 C043 C02C 107.8(6)
C046 C043 H04A 110.1
C046 C043 H04B 110.1
Si0C C044 H04M 109.5
Si0C C044 H04N 109.5
Si0C C044 H04O 109.5
H04M C044 H04N 109.5
H04M C044 H04O 109.5
H04N C044 H04O 109.5
C03F C045 H04P 110.7
C03F C045 H04Q 110.7
C03Y C045 C03F 105.3(10)
C03Y C045 H04P 110.7
C03Y C045 H04Q 110.7
H04P C045 H04Q 108.8
C030 C046 H04C 109.7
C030 C046 H04D 109.7
C043 C046 C030 109.7(6)
C043 C046 H04C 109.7
C043 C046 H04D 109.7
H04C C046 H04D 108.2
C02K C047 H04E 113.7
C02K C047 H04F 113.7
C02K C047 C3 89.8(16)
H04E C047 H04F 110.9
C3 C047 H04E 113.7
C3 C047 H04F 113.7
C02H C3 C047 91.6(17)
C02H C3 H3A 113.4
C02H C3 H3B 113.4
C047 C3 H3A 113.4
C047 C3 H3B 113.4
H3A C3 H3B 110.7
C02H C3A H3AB 112.8
C02H C3A H3AC 112.8
C02H C3A C0 94.4(15)
H3AB C3A H3AC 110.3
C0 C3A H3AB 112.8
C0 C3A H3AC 112.8
C02K C0 C3A 95.2(15)
C02K C0 H0A 112.7
C02K C0 H0B 112.7
C3A C0 H0A 112.7
C3A C0 H0B 112.7
H0A C0 H0B 110.2
C028 C0AA H0AB 110.8
C028 C0AA H0AC 110.8
C03H C0AA C028 105.0(13)
C03H C0AA H0AB 110.8
C03H C0AA H0AC 110.8
H0AB C0AA H0AC 108.8
C02S C1 C03S 104.4(14)
C02S C1 H1A 110.9
C02S C1 H1B 110.9
C03S C1 H1A 110.9
C03S C1 H1B 110.9
H1A C1 H1B 108.9
C03F C2 C03Y 104.4(14)
C03F C2 H2A 110.9
C03F C2 H2B 110.9
C03Y C2 H2A 110.9
C03Y C2 H2B 110.9
H2A C2 H2B 108.9

loop_
_geom_bond_atom_site_label_1
_geom_bond_atom_site_label_2
_geom_bond_distance
Er01 O00D 2.336(3)
Er01 O00J 2.389(3)
Er01 N00L 2.153(4)
Er01 N00O 2.349(4)
Er01 C01Z 2.399(5)
Er02 O00G 2.366(3)
Er02 N00I 2.209(4)
Er02 O00K 2.311(3)
Er02 N00N 2.374(4)
Er02 C01D 2.407(5)
Er03 O00H 2.331(3)
Er03 O00M 2.371(3)
Er03 N00Q 2.347(4)
Er03 N00R 2.207(4)
Er03 C025 2.413(5)
Er04 O00E 2.346(3)
Er04 O00F 2.387(3)
Er04 N00P 2.199(4)
Er04 N00S 2.382(4)
Er04 C01Y 2.392(5)
Si05 C01Z 1.844(5)
Si05 C02X 1.874(6)
Si05 C039 1.864(6)
Si05 C03L 1.863(6)
Si06 C01D 1.851(5)
Si06 C02D 1.878(6)
Si06 C02N 1.874(6)
Si06 C03A 1.885(6)
Si07 C01W 1.865(4)
Si07 C027 1.864(6)
Si07 C03P 1.871(6)
Si07 C03Q 1.869(7)
Si08 C01F 1.874(5)
Si08 C031 1.869(6)
Si08 C038 1.873(6)
Si08 C03B 1.871(6)
Si09 C01L 1.883(5)
Si09 C029 1.868(6)
Si09 C02Z 1.853(6)
Si09 C03C 1.863(6)
Si0A C025 1.848(5)
Si0A C02Y 1.865(6)
Si0A C03D 1.865(8)
Si0A C03V 1.881(7)
Si0B C026 1.871(5)
Si0B C02M 1.862(6)
Si0B C03M 1.857(6)
Si0B C03U 1.884(7)
Si0C C01Y 1.852(5)
Si0C C03K 1.839(7)
Si0C C03T 1.903(8)
Si0C C044 1.837(7)
O00D C01V 1.458(6)
O00D C028 1.458(6)
O00E C02G 1.439(6)
O00E C03F 1.457(6)
O00F C02P 1.449(6)
O00F C02S 1.443(6)
O00G C02C 1.447(6)
O00G C030 1.456(6)
O00H C02F 1.454(6)
O00H C02W 1.440(6)
N00I C018 1.472(6)
N00I C01X 1.455(6)
O00J C02H 1.442(6)
O00J C02K 1.435(6)
O00K C02J 1.451(6)
O00K C036 1.455(6)
N00L C017 1.465(5)
N00L C01J 1.479(6)
O00M C021 1.458(6)
O00M C02U 1.461(6)
N00N C00W 1.385(5)
N00N C01G 1.380(6)
N00O C012 1.386(5)
N00O C016 1.381(5)
N00P C01U 1.477(6)
N00P C02A 1.481(6)
N00Q C00Z 1.393(6)
N00Q C01B 1.372(6)
N00R C01I 1.478(6)
N00R C02O 1.465(6)
N00S C00Y 1.387(6)
N00S C014 1.374(6)
C00T N00U 1.428(6)
C00T C012 1.427(6)
C00T C01N 1.396(6)
N00U C016 1.379(6)
N00U C018 1.509(6)
C00V C00W 1.416(6)
C00V N010 1.434(5)
C00V C01A 1.399(6)
C00W C013 1.407(6)
N00X C011 1.443(6)
N00X C014 1.368(6)
N00X C01I 1.514(6)
C00Y C011 1.409(6)
C00Y C01H 1.399(6)
C00Z C015 1.416(7)
C00Z C01P 1.414(6)
N010 C017 1.512(6)
N010 C01G 1.372(6)
C011 C01E 1.395(6)
C012 C01C 1.408(6)
C013 H013 0.9300
C013 C01Q 1.381(7)
C014 H014 0.9300
C015 N019 1.431(6)
C015 C01K 1.396(7)
C016 H016 0.9300
C017 H017 0.9800
C017 C01W 1.550(6)
C018 H018 0.9800
C018 C01F 1.556(6)
N019 C01B 1.384(6)
N019 C02A 1.504(6)
C01A H01A 0.9300
C01A C020 1.380(7)
C01B H01K 0.9300
C01C H01C 0.9300
C01C C01O 1.374(7)
C01E H01L 0.9300
C01E C01M 1.393(7)
C01F H01B 0.9700
C01F H01D 0.9700
C01G H01G 0.9300
C01H H01M 0.9300
C01H C01T 1.373(7)
C01I H01P 0.9800
C01I C01L 1.541(7)
C01J H01J 0.9800
C01J C022 1.506(7)
C01J C024 1.503(7)
C01K H01S 0.9300
C01K C02I 1.375(7)
C01L H01T 0.9700
C01L H01U 0.9700
C01M H01V 0.9300
C01M C01T 1.379(8)
C01N H01N 0.9300
C01N C01R 1.384(7)
C01O H01O 0.9300
C01O C01R 1.392(8)
C01P H01W 0.9300
C01P C02R 1.370(8)
C01Q H01Q 0.9300
C01Q C020 1.403(7)
C01R H01R 0.9300
C01S H01Y 0.9700
C01S H 0.9700
C01S C01U 1.502(7)
C01S C03G 1.518(8)
C01T H01Z 0.9300
C01U H01 0.9800
C01U C035 1.512(7)
C01V H01E 0.9700
C01V H01F 0.9700
C01V C03H 1.490(8)
C01W H01H 0.9700
C01W H01I 0.9700
C01X H01X 0.9800
C01X C023 1.515(6)
C01X C02E 1.530(7)
C020 H020 0.9300
C021 H9AA 0.9700
C021 HA 0.9700
C021 C040 1.456(8)
C022 H02A 0.9700
C022 H02B 0.9700
C022 C02Q 1.511(7)
C023 H02C 0.9700
C023 H02D 0.9700
C023 C02L 1.522(7)
C024 H02E 0.9700
C024 H02F 0.9700
C024 C033 1.514(7)
C026 H0BA 0.9700
C026 HB 0.9700
C026 C02A 1.561(7)
C027 H02G 0.9600
C027 H02H 0.9600
C027 H02I 0.9600
C028 H02J 0.9700
C028 H02K 0.9700
C028 H02L 0.9700
C028 H02M 0.9700
C028 C03X 1.513(10)
C028 C0AA 1.493(19)
C029 H1BA 0.9600
C029 HC 0.9600
C029 HD 0.9600
C02A H2BA 0.9800
C02B H02N 0.9700
C02B H02O 0.9700
C02B C02L 1.501(8)
C02B C02T 1.506(8)
C02C H02P 0.9700
C02C H02Q 0.9700
C02C C043 1.457(8)
C02D H02R 0.9600
C02D H02S 0.9600
C02D H02T 0.9600
C02E H02U 0.9700
C02E H02V 0.9700
C02E C02T 1.524(7)
C02F H3BA 0.9700
C02F HE 0.9700
C02F C03N 1.483(8)
C02G H4BA 0.9700
C02G HF 0.9700
C02G C03Y 1.484(9)
C02H H02Y 0.9700
C02H HG 0.9700
C02H H02W 0.9700
C02H H02X 0.9700
C02H C3 1.400(19)
C02H C3A 1.466(15)
C02I H5BA 0.9300
C02I C02R 1.407(8)
C02J H02Z 0.9700
C02J HH 0.9700
C02J C03O 1.459(8)
C02K H02 0.9700
C02K HI 0.9700
C02K HJ 0.9700
C02K HK 0.9700
C02K C047 1.46(2)
C02K C0 1.473(17)
C02L H0AA 0.9700
C02L HL 0.9700
C02M H6BA 0.9600
C02M HM 0.9600
C02M HN 0.9600
C02N H1AA 0.9600
C02N HO 0.9600
C02N HP 0.9600
C02O H7BA 0.9800
C02O C032 1.463(8)
C02O C037 1.553(7)
C02P H8BA 0.9700
C02P HQ 0.9700
C02P C03S 1.474(9)
C02Q H2AA 0.9700
C02Q HR 0.9700
C02Q C034 1.516(8)
C02R H9BA 0.9300
C02S H0CA 0.9700
C02S HS 0.9700
C02S HT 0.9700
C02S HU 0.9700
C02S C041 1.47(3)
C02S C1 1.48(2)
C02T H3AA 0.9700
C02T HV 0.9700
C02U H1CA 0.9700
C02U HW 0.9700
C02U C042 1.479(8)
C02V H2CA 0.9700
C02V HX 0.9700
C02V C03E 1.501(9)
C02V C03J 1.453(10)
C02W H3CA 0.9700
C02W HY 0.9700
C02W C03I 1.498(8)
C02X H4AA 0.9600
C02X HZ 0.9600
C02X H6EA 0.9600
C02Y H4CA 0.9600
C02Y H7EA 0.9600
C02Y H8EA 0.9600
C02Z H5CA 0.9600
C02Z H9EA 0.9600
C02Z H0FA 0.9600
C030 H03A 0.9700
C030 H03B 0.9700
C030 C046 1.457(8)
C031 H03C 0.9600
C031 H03D 0.9600
C031 H03E 0.9600
C032 H6CA 0.9700
C032 H1FA 0.9700
C032 C03J 1.544(8)
C033 H03F 0.9700
C033 H03G 0.9700
C033 C034 1.519(9)
C034 H03H 0.9700
C034 H03I 0.9700
C035 H7CA 0.9700
C035 H2FA 0.9700
C035 C03R 1.547(9)
C036 H03J 0.9700
C036 H03K 0.9700
C036 C03W 1.463(9)
C037 H8CA 0.9700
C037 H3FA 0.9700
C037 C03E 1.543(8)
C038 H03L 0.9600
C038 H03M 0.9600
C038 H03N 0.9600
C039 H03O 0.9600
C039 H03P 0.9600
C039 H03Q 0.9600
C03A H03R 0.9600
C03A H03S 0.9600
C03A H03T 0.9600
C03B H03U 0.9600
C03B H03V 0.9600
C03B H03W 0.9600
C03C H9CA 0.9600
C03C H4FA 0.9600
C03C H5FA 0.9600
C03D H0DA 0.9600
C03D H6FA 0.9600
C03D H7FA 0.9600
C03E H1DA 0.9700
C03E H8FA 0.9700
C03F H2DA 0.9700
C03F H9FA 0.9700
C03F H0GA 0.9700
C03F H1GA 0.9700
C03F C045 1.574(16)
C03F C2 1.435(19)
C03G H3DA 0.9700
C03G H2GA 0.9700
C03G C03Z 1.508(10)
C03H H03X 0.9700
C03H H03Y 0.9700
C03H H3GA 0.9700
C03H H4GA 0.9700
C03H C03X 1.427(11)
C03H C0AA 1.42(2)
C03I H4DA 0.9700
C03I H5GA 0.9700
C03I C03N 1.491(10)
C03J H5DA 0.9700
C03J H6GA 0.9700
C03K H6DA 0.9600
C03K H7GA 0.9600
C03K H8GA 0.9600
C03L H03Z 0.9600
C03L H9GA 0.9600
C03L H0HA 0.9600
C03M H7DA 0.9600
C03M H1HA 0.9600
C03M H2HA 0.9600
C03N H8DA 0.9700
C03N H3HA 0.9700
C03O H03 0.9700
C03O H4HA 0.9700
C03O C03W 1.444(11)
C03P H5AA 0.9600
C03P H5HA 0.9600
C03P H6HA 0.9600
C03Q H6AA 0.9600
C03Q H7HA 0.9600
C03Q H8HA 0.9600
C03R H9DA 0.9700
C03R H9HA 0.9700
C03R C03Z 1.545(10)
C03S H0EA 0.9700
C03S H0IA 0.9700
C03S H1IA 0.9700
C03S H2IA 0.9700
C03S C041 1.53(3)
C03S C1 1.51(3)
C03T H1EA 0.9600
C03T H3IA 0.9600
C03T H4IA 0.9600
C03U H2EA 0.9600
C03U H5IA 0.9600
C03U H6IA 0.9600
C03V H3EA 0.9600
C03V H7IA 0.9600
C03V H8IA 0.9600
C03W H7AA 0.9700
C03W H9IA 0.9700
C03X H8AA 0.9700
C03X H0JA 0.9700
C03Y H1JA 0.9700
C03Y H2JA 0.9700
C03Y H4EA 0.9700
C03Y H3JA 0.9700
C03Y C045 1.335(15)
C03Y C2 1.50(2)
C03Z H5EA 0.9700
C03Z H4JA 0.9700
C040 H04G 0.9700
C040 H04H 0.9700
C040 C042 1.440(10)
C041 H04I 0.9700
C041 H04J 0.9700
C042 H04K 0.9700
C042 H04L 0.9700
C043 H04A 0.9700
C043 H04B 0.9700
C043 C046 1.422(11)
C044 H04M 0.9600
C044 H04N 0.9600
C044 H04O 0.9600
C045 H04P 0.9700
C045 H04Q 0.9700
C046 H04C 0.9700
C046 H04D 0.9700
C047 H04E 0.9700
C047 H04F 0.9700
C047 C3 1.92(5)
C3 H3A 0.9700
C3 H3B 0.9700
C3A H3AB 0.9700
C3A H3AC 0.9700
C3A C0 1.68(3)
C0 H0A 0.9700
C0 H0B 0.9700
C0AA H0AB 0.9700
C0AA H0AC 0.9700
C1 H1A 0.9700
C1 H1B 0.9700
C2 H2A 0.9700
C2 H2B 0.9700

loop_
_geom_torsion_atom_site_label_1
_geom_torsion_atom_site_label_2
_geom_torsion_atom_site_label_3
_geom_torsion_atom_site_label_4
_geom_torsion
Er01 O00D C01V C03H 171.4(4)
Er01 O00D C028 C03X 167.1(7)
Er01 O00D C028 C0AA -158.9(12)
Er01 O00J C02H C3 132.3(14)
Er01 O00J C02H C3A 179.6(14)
Er01 O00J C02K C047 -175.1(17)
Er01 O00J C02K C0 -141.3(12)
Er01 N00L C017 N010 -8.9(5)
Er01 N00L C017 C01W 115.2(4)
Er01 N00L C01J C022 132.8(4)
Er01 N00L C01J C024 -92.6(5)
Er01 N00O C012 C00T 170.8(3)
Er01 N00O C012 C01C -8.4(7)
Er01 N00O C016 N00U -171.1(3)
Er02 O00G C02C C043 177.2(6)
Er02 O00G C030 C046 -174.4(6)
Er02 N00I C018 N00U -1.9(5)
Er02 N00I C018 C01F 121.3(4)
Er02 N00I C01X C023 -1.4(5)
Er02 N00I C01X C02E 122.3(4)
Er02 O00K C02J C03O 154.5(4)
Er02 O00K C036 C03W -173.3(5)
Er02 N00N C00W C00V 177.6(3)
Er02 N00N C00W C013 -0.3(6)
Er02 N00N C01G N010 -177.4(3)
Er03 O00H C02F C03N -159.2(4)
Er03 O00H C02W C03I -178.2(4)
Er03 O00M C021 C040 167.8(5)
Er03 O00M C02U C042 -178.0(5)
Er03 N00Q C00Z C015 -176.5(3)
Er03 N00Q C00Z C01P 1.5(7)
Er03 N00Q C01B N019 176.1(3)
Er03 N00R C01I N00X -8.0(5)
Er03 N00R C01I C01L -132.2(4)
Er03 N00R C02O C032 -119.7(5)
Er03 N00R C02O C037 2.5(6)
Er04 O00E C02G C03Y 169.3(5)
Er04 O00E C03F C045 170.3(10)
Er04 O00E C03F C2 -157.3(15)
Er04 O00F C02P C03S -139.8(5)
Er04 O00F C02S C041 160(2)
Er04 O00F C02S C1 134(2)
Er04 N00P C01U C01S 0.2(7)
Er04 N00P C01U C035 -125.7(5)
Er04 N00P C02A N019 4.6(5)
Er04 N00P C02A C026 -119.3(4)
Er04 N00S C00Y C011 -178.5(3)
Er04 N00S C00Y C01H 0.6(7)
Er04 N00S C014 N00X 178.0(3)
Si0B C026 C02A N00P -159.3(3)
Si0B C026 C02A N019 77.6(4)
O00D C01V C03H C03X 13.5(10)
O00D C01V C03H C0AA -23.0(14)
O00D C028 C03X C03H 36.5(12)
O00D C028 C0AA C03H -20(2)
O00E C02G C03Y C045 38.8(15)
O00E C02G C03Y C2 4.0(17)
O00E C03F C045 C03Y 25.8(18)
O00E C03F C2 C03Y -27(2)
O00F C02P C03S C041 -37.0(19)
O00F C02P C03S C1 -13(2)
O00F C02S C041 C03S -14(3)
O00F C02S C1 C03S 25(3)
O00G C02C C043 C046 -2.3(11)
O00G C030 C046 C043 -5.6(11)
O00H C02F C03N C03I -22.7(7)
O00H C02W C03I C03N -31.9(7)
N00I C018 C01F Si08 163.5(3)
N00I C01X C023 C02L 177.6(4)
N00I C01X C02E C02T -175.9(5)
O00J C02H C3 C047 54.5(17)
O00J C02H C3A C0 -35(2)
O00J C02K C047 C3 30(2)
O00J C02K C0 C3A -51.7(19)
O00K C02J C03O C03W 19.7(8)
O00K C036 C03W C03O 25.3(10)
N00L C017 C01W Si07 159.1(3)
N00L C01J C022 C02Q -169.9(4)
N00L C01J C024 C033 170.3(5)
O00M C021 C040 C042 18.4(10)
O00M C02U C042 C040 8.6(10)
N00N C00W C013 C01Q 178.1(4)
N00O C012 C01C C01O 178.1(5)
N00P C01U C035 C03R -177.5(6)
N00Q C00Z C015 N019 2.0(5)
N00Q C00Z C015 C01K 179.7(4)
N00Q C00Z C01P C02R -178.0(5)
N00R C01I C01L Si09 -171.1(3)
N00R C02O C032 C03J 175.4(5)
N00R C02O C037 C03E -177.8(5)
N00S C00Y C011 N00X 2.3(5)
N00S C00Y C011 C01E 179.6(4)
N00S C00Y C01H C01T -178.9(5)
C00T N00U C016 N00O 1.0(5)
C00T N00U C018 N00I -127.6(5)
C00T N00U C018 C01F 106.4(5)
C00T C012 C01C C01O -1.1(7)
C00T C01N C01R C01O -0.3(8)
N00U C00T C012 N00O -1.1(5)
N00U C00T C012 C01C 178.2(4)
N00U C00T C01N C01R -176.6(5)
N00U C018 C01F Si08 -73.2(5)
C00V C00W C013 C01Q 0.3(6)
C00V N010 C017 N00L -111.8(4)
C00V N010 C017 C01W 121.6(4)
C00V N010 C01G N00N 0.3(5)
C00V C01A C020 C01Q 0.0(7)
C00W N00N C01G N010 -0.9(5)
C00W C00V N010 C017 -179.2(4)
C00W C00V N010 C01G 0.4(4)
C00W C00V C01A C020 0.3(7)
C00W C013 C01Q C020 0.0(7)
N00X C011 C01E C01M 176.2(5)
N00X C01I C01L Si09 65.7(5)
C00Y N00S C014 N00X 2.2(5)
C00Y C011 C01E C01M -0.2(7)
C00Y C01H C01T C01M -0.9(8)
C00Z N00Q C01B N019 1.2(5)
C00Z C015 N019 C01B -1.2(5)
C00Z C015 N019 C02A 171.4(4)
C00Z C015 C01K C02I -1.3(7)
C00Z C01P C02R C02I -1.4(8)
N010 C00V C00W N00N -1.0(5)
N010 C00V C00W C013 177.1(4)
N010 C00V C01A C020 -176.5(5)
N010 C017 C01W Si07 -79.1(4)
C011 N00X C014 N00S -0.9(5)
C011 N00X C01I N00R 133.3(5)
C011 N00X C01I C01L -99.3(5)
C011 C00Y C01H C01T 0.1(7)
C011 C01E C01M C01T -0.6(8)
C012 N00O C016 N00U -1.7(5)
C012 C00T N00U C016 0.1(5)
C012 C00T N00U C018 -174.1(4)
C012 C00T C01N C01R 0.0(7)
C012 C01C C01O C01R 0.7(8)
C013 C01Q C020 C01A -0.2(8)
C014 N00S C00Y C011 -2.7(5)
C014 N00S C00Y C01H 176.4(5)
C014 N00X C011 C00Y -0.8(5)
C014 N00X C011 C01E -177.6(5)
C014 N00X C01I N00R -55.2(6)
C014 N00X C01I C01L 72.1(6)
C015 C00Z C01P C02R -0.1(7)
C015 N019 C01B N00Q 0.0(5)
C015 N019 C02A N00P 120.6(5)
C015 N019 C02A C026 -113.2(5)
C015 C01K C02I C02R -0.2(8)
C016 N00O C012 C00T 1.7(5)
C016 N00O C012 C01C -177.6(5)
C016 N00U C018 N00I 59.4(6)
C016 N00U C018 C01F -66.6(6)
C017 N00L C01J C022 -36.7(6)
C017 N00L C01J C024 97.8(5)
C017 N010 C01G N00N 180.0(4)
C018 N00I C01X C023 -178.3(4)
C018 N00I C01X C02E -54.7(6)
C018 N00U C016 N00O 175.3(4)
N019 C015 C01K C02I 175.6(5)
C01A C00V C00W N00N -178.6(4)
C01A C00V C00W C013 -0.4(6)
C01A C00V N010 C017 -2.1(7)
C01A C00V N010 C01G 177.5(5)
C01B N00Q C00Z C015 -1.9(5)
C01B N00Q C00Z C01P 176.1(5)
C01B N019 C02A N00P -68.3(6)
C01B N019 C02A C026 57.9(6)
C01C C01O C01R C01N 0.0(8)
C01E C01M C01T C01H 1.1(8)
C01G N00N C00W C00V 1.2(5)
C01G N00N C00W C013 -176.7(4)
C01G N010 C017 N00L 68.6(5)
C01G N010 C017 C01W -58.0(6)
C01H C00Y C011 N00X -176.9(4)
C01H C00Y C011 C01E 0.4(7)
C01I N00R C02O C032 55.8(6)
C01I N00R C02O C037 177.9(4)
C01I N00X C011 C00Y 172.2(4)
C01I N00X C011 C01E -4.6(9)
C01I N00X C014 N00S -173.9(4)
C01J N00L C017 N010 159.8(4)
C01J N00L C017 C01W -76.2(5)
C01J C022 C02Q C034 -54.2(7)
C01J C024 C033 C034 53.0(7)
C01K C015 N019 C01B -178.4(5)
C01K C015 N019 C02A -5.7(8)
C01K C02I C02R C01P 1.6(9)
C01N C00T N00U C016 177.0(5)
C01N C00T N00U C018 2.8(8)
C01N C00T C012 N00O -178.6(4)
C01N C00T C012 C01C 0.7(7)
C01P C00Z C015 N019 -176.2(4)
C01P C00Z C015 C01K 1.5(7)
C01S C01U C035 C03R 56.9(8)
C01S C03G C03Z C03R -56.7(10)
C01U N00P C02A N019 -176.4(4)
C01U N00P C02A C026 59.6(5)
C01U C01S C03G C03Z 53.3(9)
C01U C035 C03R C03Z -62.1(9)
C01V O00D C028 C03X -28.3(8)
C01V O00D C028 C0AA 5.7(13)
C01V C03H C03X C028 -30.6(12)
C01V C03H C0AA C028 26(2)
C01X N00I C018 N00U 175.2(4)
C01X N00I C018 C01F -61.6(5)
C01X C023 C02L C02B -53.0(7)
C01X C02E C02T C02B 53.9(8)
C021 O00M C02U C042 2.9(7)
C021 C040 C042 C02U -16.9(11)
C022 C01J C024 C033 -52.7(7)
C022 C02Q C034 C033 53.8(7)
C023 C01X C02E C02T -51.3(7)
C024 C01J C022 C02Q 53.2(6)
C024 C033 C034 C02Q -53.0(7)
C027 Si07 C01W C017 50.6(5)
C028 O00D C01V C03H 10.0(6)
C029 Si09 C01L C01I -75.7(5)
C02A N00P C01U C01S -178.6(4)
C02A N00P C01U C035 55.5(6)
C02A N019 C01B N00Q -172.6(4)
C02C O00G C030 C046 4.1(8)
C02C C043 C046 C030 5.0(13)
C02D Si06 C01D Er02 59.7(4)
C02E C01X C023 C02L 50.6(6)
C02F O00H C02W C03I 17.8(7)
C02G O00E C03F C045 -1.2(11)
C02G O00E C03F C2 31.3(16)
C02G C03Y C045 C03F -39.0(18)
C02G C03Y C2 C03F 15(2)
C02H O00J C02K C047 -0.9(18)
C02H O00J C02K C0 32.9(13)
C02H C3A C0 C02K 52(2)
C02J O00K C036 C03W -12.2(7)
C02J C03O C03W C036 -27.9(10)
C02K O00J C02H C3 -42.4(15)
C02K O00J C02H C3A 4.9(16)
C02L C02B C02T C02E -53.3(8)
C02M Si0B C026 C02A -53.7(5)
C02N Si06 C01D Er02 -61.7(4)
C02O N00R C01I N00X 176.4(4)
C02O N00R C01I C01L 52.2(6)
C02O C032 C03J C02V -54.8(9)
C02O C037 C03E C02V 52.1(8)
C02P O00F C02S C041 -9(2)
C02P O00F C02S C1 -34(2)
C02P C03S C041 C02S 31(3)
C02P C03S C1 C02S -7(3)
C02S O00F C02P C03S 29.1(7)
C02T C02B C02L C023 53.0(7)
C02U O00M C021 C040 -13.2(7)
C02W O00H C02F C03N 3.1(6)
C02W C03I C03N C02F 33.6(7)
C02X Si05 C01Z Er01 -52.9(4)
C02Y Si0A C025 Er03 63.0(5)
C02Z Si09 C01L C01I 49.1(5)
C030 O00G C02C C043 -1.2(8)
C031 Si08 C01F C018 -59.5(5)
C032 C02O C037 C03E -53.1(7)
C035 C03R C03Z C03G 61.5(10)
C036 O00K C02J C03O -4.7(6)
C037 C02O C032 C03J 53.5(8)
C038 Si08 C01F C018 61.9(5)
C039 Si05 C01Z Er01 67.8(4)
C03A Si06 C01D Er02 178.4(4)
C03B Si08 C01F C018 -178.7(4)
C03C Si09 C01L C01I 164.3(4)
C03D Si0A C025 Er03 -58.7(5)
C03E C02V C03J C032 52.0(10)
C03F O00E C02G C03Y -21.1(7)
C03G C01S C01U N00P 179.2(5)
C03G C01S C01U C035 -52.7(8)
C03J C02V C03E C037 -51.7(9)
C03K Si0C C01Y Er04 61.3(5)
C03L Si05 C01Z Er01 -172.2(4)
C03M Si0B C026 C02A -175.5(4)
C03P Si07 C01W C017 169.7(4)
C03Q Si07 C01W C017 -70.3(5)
C03T Si0C C01Y Er04 -58.2(5)
C03U Si0B C026 C02A 68.1(5)
C03V Si0A C025 Er03 -178.2(5)
C044 Si0C C01Y Er04 -173.0(5)
